data_7026808
loop_
_publ_author_name
'Kato, Chika Nozaki'
'Katayama, Yurika'
'Nagami, Masaru'
'Kato, Masao'
'Yamasaki, Mikio'

_publ_section_title
;
 A sandwich-type aluminium complex composed of tri-lacunary Keggin-type
 polyoxotungstate: synthesis and X-ray crystal structure of
 [(A-PW9O34)2{W(OH)(OH2)}{Al(OH)(OH2)}{Al(\m-OH)(OH2)2}2]7-.
;
_journal_issue 47
_journal_name_full 'Dalton transactions (Cambridge, England : 2003)'
_journal_page_first 11469
_journal_page_last 11474
_journal_paper_doi 10.1039/c0dt00722f
_journal_volume 39
_journal_year 2010
_chemical_formula_moiety '(H16 Al3 K6 Na O78 P2 W19), 18.75(H2 O)'
_chemical_formula_sum 'Al3 H53.5 K6 Na O96.75 P2 W19'
_chemical_formula_weight 5495.49
_space_group_IT_number 2
_symmetry_cell_setting triclinic
_symmetry_Int_Tables_number 2
_symmetry_space_group_name_Hall '-P 1'
_symmetry_space_group_name_H-M 'P -1'
_cell_angle_alpha 65.975(10)
_cell_angle_beta 81.948(19)
_cell_angle_gamma 73.966(16)
_cell_formula_units_Z 2
_cell_length_a 13.300(5)
_cell_length_b 19.135(7)
_cell_length_c 20.684(8)
_cell_measurement_reflns_used 9827
_cell_measurement_temperature 93.1
_cell_measurement_theta_max 27.5
_cell_measurement_theta_min 3.1
_cell_volume 4619(3)
_computing_cell_refinement 'CrystalClear (Rigaku & RAC 2007)'
_computing_data_collection 'CrystalClear (Rigaku & RAC 2007)'
_computing_data_reduction 'CrystalStructure (Rigaku & RAC 2007)'
_computing_publication_material 'CrystalStructure (Rigaku & RAC 2007)'
_computing_structure_refinement 'SHELXL97 (Sheldrick, 1997)'
_computing_structure_solution 'SHELXS97 (Sheldrick, 1997)'
_diffrn_ambient_temperature 93.1
_diffrn_detector_area_resol_mean 7.31
_diffrn_measured_fraction_theta_full 0.980
_diffrn_measured_fraction_theta_max 0.964
_diffrn_measurement_device_type 'Rigaku Saturn'
_diffrn_measurement_method \w
_diffrn_radiation_type 'Mo K\a'
_diffrn_radiation_wavelength 0.71075
_diffrn_reflns_av_R_equivalents 0.049
_diffrn_reflns_limit_h_max 17
_diffrn_reflns_limit_h_min -17
_diffrn_reflns_limit_k_max 24
_diffrn_reflns_limit_k_min -24
_diffrn_reflns_limit_l_max 26
_diffrn_reflns_limit_l_min -26
_diffrn_reflns_number 55017
_diffrn_reflns_theta_full 25.00
_diffrn_reflns_theta_max 27.43
_exptl_absorpt_coefficient_mu 24.041
_exptl_absorpt_correction_T_max 0.749
_exptl_absorpt_correction_T_min 0.472
_exptl_absorpt_correction_type multi-scan
_exptl_absorpt_process_details 'Jacobson, R. (1998) Private communication'
_exptl_crystal_colour colorless
_exptl_crystal_density_diffrn 3.951
_exptl_crystal_density_method 'not measured'
_exptl_crystal_description prism
_exptl_crystal_F_000 4855.00
_exptl_crystal_size_max 0.07
_exptl_crystal_size_mid 0.05
_exptl_crystal_size_min 0.01
_refine_diff_density_max 6.28
_refine_diff_density_min -3.39
_refine_ls_extinction_method none
_refine_ls_goodness_of_fit_ref 1.031
_refine_ls_hydrogen_treatment undef
_refine_ls_number_parameters 1223
_refine_ls_number_reflns 20298
_refine_ls_number_restraints 269
_refine_ls_R_factor_gt 0.0508
_refine_ls_shift/su_max 0.0000
_refine_ls_structure_factor_coef Fsqd
_refine_ls_weighting_details 'w = 1/[\s^2^(Fo^2^)+(0.0620P)^2^+94.2061P] where P=(Fo^2^+2Fc^2^)/3'
_refine_ls_weighting_scheme calc
_refine_ls_wR_factor_ref 0.1337
_reflns_number_gt 15681
_reflns_number_total 20298
_reflns_threshold_expression F^2^>2.0\s(F^2^)
_cod_data_source_file c0dt00722f.txt
_cod_data_source_block sc0410e
_cod_original_cell_volume 4618(3)
_cod_original_formula_sum 'H53.50 Al3 K6 Na O96.75 P2 W19 '
_cod_database_code 7026808

loop_
_symmetry_equiv_pos_site_id
_symmetry_equiv_pos_as_xyz
1 +X,+Y,+Z
2 -X,-Y,-Z

loop_
_atom_site_label
_atom_site_type_symbol
_atom_site_fract_x
_atom_site_fract_y
_atom_site_fract_z
_atom_site_U_iso_or_equiv
_atom_site_adp_type
_atom_site_occupancy
_atom_site_symmetry_multiplicity
_atom_site_calc_flag
_atom_site_refinement_flags
W(1) W 0.44461(5) -0.06595(3) 0.37557(3) 0.01258(13) Uani 1.00 1 d .
W(2) W 0.19710(5) -0.04890(3) 0.44583(3) 0.01128(12) Uani 1.00 1 d .
W(3) W -0.02498(5) 0.06301(4) 0.32231(3) 0.01333(13) Uani 1.00 1 d .
W(4) W 0.01782(5) 0.14718(3) 0.14684(3) 0.01215(13) Uani 1.00 1 d .
W(5) W 0.28931(5) 0.12333(4) 0.06984(3) 0.01603(14) Uani 1.00 1 d .
W(6) W 0.49114(5) 0.02650(4) 0.17974(3) 0.01819(14) Uani 1.00 1 d .
W(7) W 0.37906(5) -0.15166(4) 0.25596(3) 0.01620(14) Uani 1.00 1 d .
W(8) W 0.12772(5) -0.13485(4) 0.32755(3) 0.01456(13) Uani 1.00 1 d .
W(9) W 0.16810(5) -0.04971(4) 0.14800(3) 0.01598(14) Uani 1.00 1 d .
W(10) W 0.44126(5) 0.31160(3) 0.37345(3) 0.01189(13) Uani 1.00 1 d .
W(11) W 0.19512(5) 0.32894(3) 0.44260(3) 0.01144(12) Uani 1.00 1 d .
W(12) W -0.03055(5) 0.41403(4) 0.32173(3) 0.01436(13) Uani 1.00 1 d .
W(13) W 0.00956(5) 0.46813(3) 0.14544(3) 0.01158(12) Uani 1.00 1 d .
W(14) W 0.28116(5) 0.44545(4) 0.06916(3) 0.01332(13) Uani 1.00 1 d .
W(15) W 0.48471(5) 0.37319(4) 0.17711(3) 0.01634(14) Uani 1.00 1 d .
W(16) W 0.37860(5) 0.52741(4) 0.25406(3) 0.01569(14) Uani 1.00 1 d .
W(17) W 0.12660(5) 0.54640(3) 0.32418(3) 0.01457(13) Uani 1.00 1 d .
W(18) W 0.17015(5) 0.60141(3) 0.14413(3) 0.01263(13) Uani 1.00 1 d .
W(19) W 0.39496(10) 0.23379(8) 0.13581(7) 0.0192(3) Uani 0.417(3) 1 d P
W(20) W 0.00112(8) 0.26486(5) 0.25082(5) 0.0130(2) Uani 0.583(3) 1 d P
K(1) K -0.0760(3) 0.7350(3) 0.0480(2) 0.0455(11) Uani 1.00 1 d U
K(2) K 0.2147(3) 0.6659(2) -0.0715(2) 0.0509(12) Uani 1.00 1 d U
K(3) K 0.0881(3) 0.6427(2) 0.4807(2) 0.0307(8) Uani 1.00 1 d U
K(4) K 0.6181(7) 0.7139(4) 0.4026(4) 0.064(2) Uani 0.743(15) 1 d PU
K(5) K 0.1809(10) 0.8443(6) -0.0018(5) 0.064(2) Uani 0.521(11) 1 d PU
K(6) K 0.3108(11) 0.9102(9) -0.2662(7) 0.093(5) Uani 0.548(17) 1 d PU
K(7) K 0.6083(15) 0.5573(10) 0.1284(9) 0.079(5) Uani 0.395(14) 1 d PU
K(8) K 0.0122(13) 0.7810(10) 0.2049(9) 0.072(4) Uani 0.388(15) 1 d PU
K(9) K 0.5070(12) 0.7864(9) 0.0635(8) 0.068(3) Uani 0.403(14) 1 d PU
P(1) P 0.2351(2) 0.0323(2) 0.25771(17) 0.0077(6) Uani 1.00 1 d U
P(2) P 0.2305(2) 0.3988(2) 0.25550(17) 0.0079(6) Uani 1.00 1 d U
Al(1) Al 0.4358(3) 0.1136(2) 0.3993(2) 0.0114(8) Uani 1.00 1 d .
Al(2) Al 0.2260(3) 0.1266(2) 0.4612(2) 0.0113(8) Uani 1.00 1 d .
Al(3) Al 0.39496(10) 0.23379(8) 0.13581(7) 0.0192(3) Uani 0.583(3) 1 d P
Al(4) Al 0.00112(8) 0.26486(5) 0.25082(5) 0.0130(2) Uani 0.417(3) 1 d P
Na(1) Na 0.4252(7) 0.5912(5) 0.4703(5) 0.051(2) Uani 1.00 1 d .
O(1) O 0.4471(8) 0.0133(6) 0.4004(5) 0.018(2) Uani 1.00 1 d .
O(2) O 0.2208(8) 0.0272(6) 0.4674(5) 0.016(2) Uani 1.00 1 d .
O(3) O -0.0336(8) 0.1699(5) 0.3126(4) 0.014(2) Uani 1.00 1 d .
O(4) O 0.0031(8) 0.2323(6) 0.1721(5) 0.016(2) Uani 1.00 1 d .
O(5) O 0.3268(8) 0.2073(6) 0.0764(5) 0.018(2) Uani 1.00 1 d .
O(6) O 0.4853(7) 0.1319(5) 0.1643(5) 0.014(2) Uani 1.00 1 d .
O(7) O 0.3441(8) -0.1050(5) 0.4512(5) 0.015(2) Uani 1.00 1 d .
O(8) O 0.0709(8) 0.0221(5) 0.3960(5) 0.014(2) Uani 1.00 1 d .
O(9) O -0.0725(8) 0.1042(6) 0.2281(5) 0.017(2) Uani 1.00 1 d .
O(10) O 0.1463(8) 0.1623(5) 0.0940(5) 0.013(2) Uani 1.00 1 d .
O(11) O 0.4310(8) 0.0642(6) 0.0885(5) 0.020(2) Uani 1.00 1 d .
O(12) O 0.4910(7) -0.0118(6) 0.2795(5) 0.016(2) Uani 1.00 1 d .
O(13) O 0.5597(7) -0.1338(6) 0.4122(5) 0.016(2) Uani 1.00 1 d .
O(14) O 0.1510(8) -0.1074(6) 0.5260(4) 0.015(2) Uani 1.00 1 d U
O(15) O -0.1426(7) 0.0490(5) 0.3671(5) 0.013(2) Uani 1.00 1 d .
O(16) O -0.0679(8) 0.1888(6) 0.0776(5) 0.016(2) Uani 1.00 1 d U
O(17) O 0.2845(9) 0.1540(7) -0.0215(5) 0.024(2) Uani 1.00 1 d .
O(18) O 0.6219(8) -0.0073(6) 0.1592(6) 0.026(2) Uani 1.00 1 d .
O(19) O 0.4134(9) -0.1358(6) 0.3327(5) 0.019(2) Uani 1.00 1 d U
O(20) O 0.1762(8) -0.1181(5) 0.3980(5) 0.016(2) Uani 1.00 1 d .
O(21) O 0.0207(8) -0.0398(5) 0.3149(4) 0.013(2) Uani 1.00 1 d .
O(22) O 0.0604(8) 0.0391(6) 0.1493(5) 0.017(2) Uani 1.00 1 d .
O(23) O 0.2525(8) 0.0232(6) 0.0961(5) 0.020(2) Uani 1.00 1 d .
O(24) O 0.4477(8) -0.0717(6) 0.1968(5) 0.016(2) Uani 1.00 1 d .
O(25) O 0.2652(8) -0.1977(6) 0.3151(5) 0.019(2) Uani 1.00 1 d .
O(26) O 0.1028(8) -0.1168(6) 0.2301(5) 0.015(2) Uani 1.00 1 d U
O(27) O 0.2968(8) -0.1326(6) 0.1763(5) 0.020(2) Uani 1.00 1 d .
O(28) O 0.4700(8) -0.2376(6) 0.2594(5) 0.020(2) Uani 1.00 1 d .
O(29) O 0.0627(8) -0.2077(6) 0.3736(5) 0.018(2) Uani 1.00 1 d .
O(30) O 0.1270(10) -0.0682(6) 0.0814(6) 0.031(3) Uani 1.00 1 d .
O(31) O 0.2770(7) 0.0097(5) 0.3319(5) 0.013(2) Uani 1.00 1 d U
O(32) O 0.1243(7) 0.0860(5) 0.2495(5) 0.0122(19) Uani 1.00 1 d U
O(33) O 0.3075(8) 0.0723(6) 0.1976(5) 0.017(2) Uani 1.00 1 d .
O(34) O 0.2288(8) -0.0460(5) 0.2502(5) 0.014(2) Uani 1.00 1 d .
O(35) O 0.4438(8) 0.2095(6) 0.4002(5) 0.020(2) Uani 1.00 1 d .
O(36) O 0.2167(8) 0.2246(5) 0.4620(5) 0.015(2) Uani 1.00 1 d .
O(37) O -0.0418(7) 0.3211(5) 0.3114(5) 0.014(2) Uani 1.00 1 d .
O(38) O -0.0098(7) 0.3679(5) 0.1722(4) 0.011(2) Uani 1.00 1 d U
O(39) O 0.3196(7) 0.3419(6) 0.0784(4) 0.015(2) Uani 1.00 1 d .
O(40) O 0.4800(7) 0.2812(6) 0.1641(5) 0.016(2) Uani 1.00 1 d .
O(41) O 0.3417(8) 0.3254(5) 0.4469(5) 0.014(2) Uani 1.00 1 d .
O(42) O 0.0648(8) 0.3548(6) 0.3958(5) 0.014(2) Uani 1.00 1 d .
O(43) O -0.0778(7) 0.4763(5) 0.2258(5) 0.015(2) Uani 1.00 1 d .
O(44) O 0.1387(8) 0.4452(5) 0.0948(5) 0.017(2) Uani 1.00 1 d .
O(45) O 0.4272(7) 0.4360(6) 0.0849(5) 0.017(2) Uani 1.00 1 d .
O(46) O 0.4845(7) 0.3230(5) 0.2778(5) 0.014(2) Uani 1.00 1 d U
O(47) O 0.5597(8) 0.3034(6) 0.4087(5) 0.020(2) Uani 1.00 1 d .
O(48) O 0.1463(9) 0.3318(6) 0.5245(5) 0.026(2) Uani 1.00 1 d .
O(49) O -0.1466(8) 0.4292(6) 0.3716(5) 0.019(2) Uani 1.00 1 d .
O(50) O -0.0780(7) 0.5216(5) 0.0774(4) 0.011(2) Uani 1.00 1 d .
O(51) O 0.2788(8) 0.4949(6) -0.0224(5) 0.018(2) Uani 1.00 1 d .
O(52) O 0.6154(8) 0.3734(6) 0.1550(5) 0.021(2) Uani 1.00 1 d .
O(53) O 0.4098(7) 0.4311(5) 0.3312(5) 0.013(2) Uani 1.00 1 d .
O(54) O 0.1759(8) 0.4485(5) 0.3955(5) 0.015(2) Uani 1.00 1 d .
O(55) O 0.0180(7) 0.5056(5) 0.3125(5) 0.013(2) Uani 1.00 1 d .
O(56) O 0.0594(8) 0.5567(5) 0.1454(5) 0.015(2) Uani 1.00 1 d .
O(57) O 0.2500(7) 0.5396(5) 0.0935(5) 0.015(2) Uani 1.00 1 d .
O(58) O 0.4449(8) 0.4722(6) 0.1942(5) 0.017(2) Uani 1.00 1 d .
O(59) O 0.2643(8) 0.5685(5) 0.3102(5) 0.018(2) Uani 1.00 1 d .
O(60) O 0.1030(8) 0.6223(6) 0.2269(5) 0.017(2) Uani 1.00 1 d .
O(61) O 0.2984(8) 0.6070(5) 0.1722(5) 0.021(2) Uani 1.00 1 d .
O(62) O 0.4720(8) 0.5751(6) 0.2552(6) 0.024(2) Uani 1.00 1 d .
O(63) O 0.0632(9) 0.6044(6) 0.3688(5) 0.024(2) Uani 1.00 1 d .
O(64) O 0.1329(8) 0.6925(6) 0.0782(5) 0.019(2) Uani 1.00 1 d .
O(65) O 0.2716(7) 0.3410(5) 0.3290(4) 0.0076(18) Uani 1.00 1 d U
O(66) O 0.1177(7) 0.3976(5) 0.2477(4) 0.0072(17) Uani 1.00 1 d U
O(67) O 0.3035(7) 0.3818(5) 0.1954(5) 0.011(2) Uani 1.00 1 d .
O(68) O 0.2274(7) 0.4852(5) 0.2470(5) 0.013(2) Uani 1.00 1 d .
O(69) O 0.3673(8) 0.0860(5) 0.4917(4) 0.012(2) Uani 1.00 1 d U
O(70) O 0.2955(7) 0.1493(5) 0.3728(4) 0.0097(19) Uani 1.00 1 d .
O(71) O 0.5766(8) 0.0708(5) 0.4369(5) 0.015(2) Uani 1.00 1 d .
O(72) O 0.4951(8) 0.1442(6) 0.3052(5) 0.016(2) Uani 1.00 1 d .
O(73) O 0.1683(8) 0.0992(5) 0.5565(4) 0.013(2) Uani 1.00 1 d .
O(74) O 0.0870(8) 0.1658(6) 0.4245(5) 0.021(2) Uani 1.00 1 d .
O(75) O 0.5049(9) 0.2572(6) 0.0401(5) 0.025(2) Uani 1.00 1 d .
O(76) O 0.3166(9) 0.2153(6) 0.2058(6) 0.026(2) Uani 1.00 1 d .
O(77) O -0.1735(8) 0.3009(6) 0.2319(5) 0.018(2) Uani 1.00 1 d .
O(78) O 0.1292(8) 0.2381(6) 0.2649(5) 0.018(2) Uani 1.00 1 d U
O(79) O 0.0172(11) 0.6416(7) -0.0303(6) 0.037(2) Uani 1.00 1 d U
O(80) O -0.2383(11) 0.6641(8) 0.0534(6) 0.041(2) Uani 1.00 1 d U
O(81) O -0.1368(15) 0.6530(12) 0.1996(9) 0.071(4) Uani 1.00 1 d U
O(82) O -0.0505(15) 0.8750(11) 0.0484(11) 0.078(3) Uani 1.00 1 d U
O(83) O 0.4187(12) 0.6148(9) 0.0086(8) 0.053(3) Uani 1.00 1 d U
O(84) O 0.2992(14) 0.8009(10) -0.1280(9) 0.064(3) Uani 1.00 1 d U
O(85) O 0.0926(9) 0.7554(7) 0.5322(6) 0.027(2) Uani 1.00 1 d U
O(86) O 0.1890(13) 0.4848(8) 0.5210(7) 0.049(3) Uani 1.00 1 d U
O(87) O 0.2786(10) 0.6433(7) 0.3995(7) 0.035(2) Uani 1.00 1 d U
O(88) O 0.4061(12) 0.4659(8) 0.4693(7) 0.046(3) Uani 1.00 1 d .
O(89) O 0.3650(11) 0.5592(9) 0.5974(9) 0.052(4) Uani 1.00 1 d .
O(90) O 0.5409(14) 0.6073(8) 0.3708(8) 0.059(4) Uani 1.00 1 d U
O(91) O 0.3944(15) 0.7238(8) 0.4583(6) 0.054(3) Uani 1.00 1 d U
O(92) O 0.816(2) 0.6339(15) 0.3491(14) 0.085(7) Uani 0.743(15) 1 d PU
O(93) O 0.717(2) 0.8238(14) 0.2697(13) 0.076(6) Uani 0.743(15) 1 d PU
O(94) O 0.313(2) 0.7618(14) 0.1155(14) 0.043(3) Uani 0.521(11) 1 d PU
O(95) O 0.350(3) 0.8993(19) -0.0773(15) 0.066(3) Uani 0.521(11) 1 d PU
O(96) O 0.154(2) 1.0104(15) -0.2042(13) 0.040(5) Uani 0.548(17) 1 d PU
O(97) O 0.720(2) 0.4384(19) 0.2395(18) 0.034(5) Uani 0.395(14) 1 d PU
O(98) O 0.621(2) 0.6767(19) 0.1689(17) 0.037(4) Uani 0.395(14) 1 d PU
O(99) O 0.430(2) 0.9443(19) 0.0316(16) 0.035(5) Uani 0.403(14) 1 d PU
O(100) O 0.240(2) 1.0190(17) -0.0504(12) 0.040(4) Uani 0.479(11) 1 d PU
O(101) O -0.2741(13) 0.2075(10) 0.3437(9) 0.064(4) Uani 1.00 1 d U

loop_
_atom_site_aniso_label
_atom_site_aniso_U_11
_atom_site_aniso_U_22
_atom_site_aniso_U_33
_atom_site_aniso_U_12
_atom_site_aniso_U_13
_atom_site_aniso_U_23
W(1) 0.0166(3) 0.0102(2) 0.0105(2) -0.0012(2) -0.0046(2) -0.0036(2)
W(2) 0.0189(3) 0.0100(2) 0.0059(2) -0.0060(2) -0.0014(2) -0.0021(2)
W(3) 0.0135(3) 0.0185(2) 0.0065(2) -0.0065(2) 0.0019(2) -0.0024(2)
W(4) 0.0143(3) 0.0142(2) 0.0065(2) -0.0040(2) -0.0009(2) -0.0020(2)
W(5) 0.0162(3) 0.0198(3) 0.0077(2) -0.0026(2) 0.0009(2) -0.0024(2)
W(6) 0.0136(3) 0.0233(3) 0.0116(2) 0.0002(2) 0.0002(2) -0.0039(2)
W(7) 0.0219(3) 0.0151(2) 0.0117(2) 0.0008(2) -0.0033(2) -0.0079(2)
W(8) 0.0226(3) 0.0136(2) 0.0092(2) -0.0072(2) -0.0025(2) -0.0036(2)
W(9) 0.0235(3) 0.0164(2) 0.0089(2) -0.0033(2) -0.0024(2) -0.0061(2)
W(10) 0.0140(3) 0.0101(2) 0.0113(2) -0.0035(2) -0.0060(2) -0.0017(2)
W(11) 0.0174(3) 0.0098(2) 0.0076(2) -0.0034(2) -0.0022(2) -0.0032(2)
W(12) 0.0125(3) 0.0192(3) 0.0098(2) -0.0021(2) 0.0001(2) -0.0053(2)
W(13) 0.0130(3) 0.0122(2) 0.0083(2) -0.0031(2) -0.0033(2) -0.0016(2)
W(14) 0.0141(3) 0.0152(2) 0.0084(2) -0.0045(2) -0.0012(2) -0.0015(2)
W(15) 0.0109(3) 0.0221(3) 0.0123(2) -0.0055(2) -0.0013(2) -0.0016(2)
W(16) 0.0181(3) 0.0123(2) 0.0159(2) -0.0073(2) -0.0075(2) -0.0001(2)
W(17) 0.0216(3) 0.0104(2) 0.0115(2) -0.0018(2) -0.0043(2) -0.0041(2)
W(18) 0.0160(3) 0.0097(2) 0.0106(2) -0.0041(2) -0.0043(2) -0.0005(2)
W(19) 0.0179(7) 0.0159(6) 0.0233(7) -0.0013(5) -0.0068(5) -0.0069(5)
W(20) 0.0177(5) 0.0121(4) 0.0088(4) -0.0056(3) 0.0021(3) -0.0033(3)
K(1) 0.032(2) 0.059(2) 0.036(2) 0.004(2) -0.0142(18) -0.015(2)
K(2) 0.041(2) 0.031(2) 0.062(3) 0.0003(19) 0.016(2) -0.011(2)
K(3) 0.042(2) 0.030(2) 0.0243(18) -0.0108(17) 0.0022(16) -0.0138(16)
K(4) 0.090(6) 0.047(4) 0.060(4) 0.004(3) -0.020(4) -0.033(3)
K(5) 0.106(5) 0.050(5) 0.047(4) -0.028(4) -0.032(3) -0.014(4)
K(6) 0.089(10) 0.112(10) 0.071(6) -0.024(7) 0.016(6) -0.036(6)
K(7) 0.106(11) 0.066(6) 0.070(10) 0.001(7) -0.017(8) -0.042(7)
K(8) 0.072(8) 0.080(11) 0.080(6) -0.023(7) -0.002(5) -0.044(6)
K(9) 0.073(5) 0.057(5) 0.066(8) -0.022(5) 0.003(5) -0.013(6)
P(1) 0.0097(17) 0.0098(16) 0.0048(14) -0.0029(13) -0.0017(12) -0.0032(12)
P(2) 0.0085(17) 0.0080(15) 0.0046(14) -0.0032(13) -0.0005(12) 0.0009(12)
Al(1) 0.013(2) 0.0093(19) 0.0098(19) -0.0035(16) -0.0009(16) -0.0012(16)
Al(2) 0.014(2) 0.0088(19) 0.012(2) -0.0034(16) -0.0011(16) -0.0039(16)
Al(3) 0.0179(7) 0.0159(6) 0.0233(7) -0.0013(5) -0.0068(5) -0.0069(5)
Al(4) 0.0177(5) 0.0121(4) 0.0088(4) -0.0056(3) 0.0021(3) -0.0033(3)
Na(1) 0.054(5) 0.045(5) 0.056(5) -0.006(4) -0.007(4) -0.024(4)
O(1) 0.020(5) 0.015(5) 0.019(5) 0.001(4) -0.011(4) -0.007(4)
O(2) 0.016(5) 0.017(5) 0.013(4) -0.002(4) -0.003(4) -0.006(4)
O(3) 0.021(5) 0.011(4) 0.009(4) 0.000(4) -0.005(4) -0.005(3)
O(4) 0.018(5) 0.021(5) 0.009(4) -0.008(4) 0.001(4) -0.005(4)
O(5) 0.020(5) 0.019(5) 0.009(4) -0.007(4) 0.003(4) 0.000(4)
O(6) 0.012(5) 0.011(4) 0.013(4) -0.001(4) 0.004(3) -0.002(4)
O(7) 0.030(6) 0.009(4) 0.009(4) -0.003(4) -0.009(4) -0.004(3)
O(8) 0.023(5) 0.011(4) 0.009(4) -0.001(4) -0.001(4) -0.006(3)
O(9) 0.019(5) 0.025(5) 0.011(4) -0.009(4) -0.005(4) -0.005(4)
O(10) 0.020(5) 0.016(5) 0.009(4) -0.008(4) 0.001(4) -0.007(4)
O(11) 0.017(5) 0.025(5) 0.009(4) -0.005(4) -0.000(4) 0.002(4)
O(12) 0.010(5) 0.020(5) 0.016(5) -0.001(4) -0.003(4) -0.004(4)
O(13) 0.009(5) 0.016(5) 0.025(5) 0.000(4) -0.006(4) -0.011(4)
O(14) 0.021(5) 0.017(4) 0.006(4) -0.008(4) 0.005(3) -0.003(3)
O(15) 0.013(5) 0.017(5) 0.011(4) -0.007(4) 0.004(3) -0.005(4)
O(16) 0.018(4) 0.022(4) 0.009(3) -0.005(3) -0.001(3) -0.007(3)
O(17) 0.027(6) 0.031(6) 0.013(5) -0.003(5) -0.004(4) -0.010(4)
O(18) 0.019(6) 0.028(6) 0.024(6) 0.008(4) -0.000(4) -0.013(5)
O(19) 0.034(5) 0.011(4) 0.015(4) -0.003(4) -0.004(4) -0.007(3)
O(20) 0.022(5) 0.006(4) 0.019(5) -0.001(4) -0.009(4) -0.003(4)
O(21) 0.024(5) 0.013(4) 0.007(4) -0.010(4) 0.004(4) -0.007(3)
O(22) 0.017(5) 0.025(5) 0.008(4) -0.009(4) -0.005(4) -0.000(4)
O(23) 0.027(6) 0.018(5) 0.014(5) 0.001(4) -0.004(4) -0.008(4)
O(24) 0.017(5) 0.018(5) 0.015(5) -0.004(4) -0.001(4) -0.007(4)
O(25) 0.031(6) 0.012(5) 0.015(5) -0.009(4) -0.002(4) -0.006(4)
O(26) 0.018(5) 0.020(4) 0.015(4) -0.011(3) 0.001(3) -0.011(3)
O(27) 0.023(6) 0.030(6) 0.015(5) -0.009(4) -0.005(4) -0.013(4)
O(28) 0.018(5) 0.022(5) 0.021(5) -0.003(4) 0.002(4) -0.012(4)
O(29) 0.019(5) 0.015(5) 0.023(5) -0.004(4) -0.003(4) -0.010(4)
O(30) 0.045(8) 0.018(5) 0.034(6) -0.006(5) -0.009(6) -0.012(5)
O(31) 0.015(2) 0.014(2) 0.012(2) -0.0022(18) -0.0033(17) -0.0065(18)
O(32) 0.014(2) 0.012(2) 0.011(2) -0.0024(17) 0.0001(17) -0.0061(18)
O(33) 0.020(5) 0.017(5) 0.010(4) -0.000(4) -0.004(4) -0.003(4)
O(34) 0.020(5) 0.013(4) 0.009(4) -0.002(4) -0.002(4) -0.004(4)
O(35) 0.020(6) 0.020(5) 0.017(5) -0.008(4) 0.001(4) -0.003(4)
O(36) 0.016(5) 0.015(5) 0.015(4) -0.006(4) -0.007(4) -0.004(4)
O(37) 0.007(5) 0.014(4) 0.015(4) -0.003(3) -0.001(3) 0.001(4)
O(38) 0.014(4) 0.011(4) 0.011(4) 0.000(3) -0.005(3) -0.007(3)
O(39) 0.009(5) 0.024(5) 0.007(4) -0.004(4) -0.002(3) -0.001(4)
O(40) 0.011(5) 0.021(5) 0.011(4) -0.007(4) 0.002(3) 0.002(4)
O(41) 0.022(5) 0.013(5) 0.013(4) -0.005(4) -0.000(4) -0.010(4)
O(42) 0.015(5) 0.021(5) 0.010(4) -0.003(4) 0.001(3) -0.011(4)
O(43) 0.010(5) 0.012(4) 0.016(5) -0.005(4) -0.000(4) 0.003(4)
O(44) 0.028(6) 0.008(4) 0.010(4) -0.001(4) -0.004(4) 0.001(3)
O(45) 0.008(5) 0.017(5) 0.019(5) -0.003(4) -0.003(4) 0.002(4)
O(46) 0.012(3) 0.014(3) 0.015(3) -0.009(3) -0.003(3) 0.001(3)
O(47) 0.028(6) 0.018(5) 0.013(5) -0.010(4) -0.010(4) 0.001(4)
O(48) 0.032(7) 0.026(6) 0.018(5) -0.010(5) -0.002(4) -0.005(4)
O(49) 0.016(5) 0.018(5) 0.018(5) 0.003(4) -0.002(4) -0.005(4)
O(50) 0.013(5) 0.006(4) 0.011(4) -0.006(3) -0.001(3) 0.002(3)
O(51) 0.026(6) 0.015(5) 0.012(5) -0.008(4) -0.002(4) -0.001(4)
O(52) 0.018(6) 0.024(5) 0.019(5) -0.010(4) -0.003(4) -0.003(4)
O(53) 0.014(5) 0.011(4) 0.015(4) -0.005(4) -0.001(4) -0.005(4)
O(54) 0.014(5) 0.013(5) 0.014(5) -0.002(4) 0.002(4) -0.003(4)
O(55) 0.015(5) 0.015(5) 0.014(4) -0.009(4) 0.002(4) -0.007(4)
O(56) 0.015(5) 0.014(4) 0.018(5) -0.005(4) -0.008(4) -0.006(4)
O(57) 0.012(5) 0.016(5) 0.011(4) -0.004(4) 0.002(3) -0.000(4)
O(58) 0.017(5) 0.016(5) 0.019(5) -0.013(4) -0.003(4) 0.000(4)
O(59) 0.031(6) 0.012(5) 0.013(4) -0.001(4) -0.010(4) -0.005(4)
O(60) 0.023(6) 0.017(5) 0.012(4) -0.005(4) -0.007(4) -0.004(4)
O(61) 0.025(6) 0.008(4) 0.028(6) -0.007(4) -0.004(4) -0.003(4)
O(62) 0.020(6) 0.023(6) 0.026(6) -0.010(4) -0.014(4) 0.001(4)
O(63) 0.038(7) 0.013(5) 0.020(5) -0.003(4) -0.010(5) -0.005(4)
O(64) 0.025(6) 0.013(5) 0.023(5) -0.002(4) -0.008(4) -0.010(4)
O(65) 0.009(2) 0.007(2) 0.008(2) -0.0031(17) -0.0018(17) -0.0028(17)
O(66) 0.007(2) 0.008(2) 0.007(2) -0.0030(17) -0.0006(17) -0.0017(17)
O(67) 0.009(5) 0.013(4) 0.013(4) -0.002(3) -0.004(3) -0.006(3)
O(68) 0.014(5) 0.011(4) 0.014(4) -0.001(3) -0.009(4) -0.004(4)
O(69) 0.021(5) 0.007(4) 0.007(4) 0.001(3) -0.000(3) -0.005(3)
O(70) 0.006(4) 0.016(4) 0.009(4) -0.005(3) 0.001(3) -0.006(3)
O(71) 0.015(5) 0.012(4) 0.018(5) -0.006(4) -0.007(4) -0.002(4)
O(72) 0.017(5) 0.018(5) 0.017(5) -0.005(4) -0.002(4) -0.011(4)
O(73) 0.021(5) 0.017(5) 0.006(4) -0.008(4) -0.000(3) -0.006(3)
O(74) 0.020(6) 0.021(5) 0.028(6) -0.007(4) -0.011(4) -0.011(4)
O(75) 0.024(6) 0.025(6) 0.021(5) -0.008(5) 0.005(4) -0.004(4)
O(76) 0.022(6) 0.027(6) 0.023(5) -0.008(5) -0.012(4) 0.002(5)
O(77) 0.014(5) 0.012(5) 0.028(5) 0.003(4) -0.006(4) -0.009(4)
O(78) 0.027(5) 0.020(4) 0.006(4) -0.001(4) -0.001(3) -0.005(3)
O(79) 0.056(6) 0.031(6) 0.018(5) -0.022(5) -0.009(4) 0.005(4)
O(80) 0.043(7) 0.041(7) 0.027(6) 0.003(5) -0.011(5) -0.005(5)
O(81) 0.084(13) 0.090(12) 0.051(6) -0.015(9) -0.006(6) -0.041(7)
O(82) 0.081(6) 0.077(9) 0.100(9) -0.010(7) -0.030(6) -0.055(7)
O(83) 0.044(7) 0.055(7) 0.054(8) -0.029(5) 0.020(5) -0.010(6)
O(84) 0.063(9) 0.050(6) 0.078(6) -0.027(6) -0.001(5) -0.015(5)
O(85) 0.036(7) 0.027(5) 0.026(6) -0.021(5) 0.015(5) -0.013(4)
O(86) 0.081(12) 0.030(5) 0.045(8) -0.014(6) -0.004(7) -0.020(6)
O(87) 0.040(7) 0.031(6) 0.040(7) -0.002(5) -0.005(5) -0.024(5)
O(88) 0.055(9) 0.033(7) 0.047(8) 0.002(6) -0.017(7) -0.017(6)
O(89) 0.029(8) 0.047(9) 0.078(11) -0.007(6) 0.011(7) -0.028(8)
O(90) 0.085(11) 0.036(7) 0.047(8) 0.011(6) -0.036(8) -0.012(6)
O(91) 0.121(9) 0.031(7) 0.020(6) -0.027(7) -0.019(6) -0.010(5)
O(92) 0.093(11) 0.066(13) 0.078(18) 0.008(12) -0.016(13) -0.022(13)
O(93) 0.097(17) 0.052(11) 0.069(13) -0.004(10) -0.036(10) -0.012(10)
O(94) 0.059(5) 0.019(6) 0.045(6) -0.016(5) -0.009(5) -0.001(5)
O(95) 0.117(11) 0.052(9) 0.031(8) -0.013(7) 0.002(6) -0.023(6)
O(96) 0.038(7) 0.045(6) 0.048(7) -0.019(4) -0.013(4) -0.020(4)
O(97) 0.035(10) 0.034(7) 0.047(9) -0.009(7) 0.012(7) -0.033(6)
O(98) 0.040(7) 0.033(7) 0.033(8) -0.008(6) 0.029(6) -0.018(6)
O(99) 0.039(9) 0.039(6) 0.025(9) -0.017(6) 0.021(7) -0.012(6)
O(100) 0.044(8) 0.050(5) 0.010(7) 0.011(5) -0.000(6) -0.012(5)
O(101) 0.052(7) 0.062(8) 0.060(7) -0.006(6) 0.002(6) -0.012(6)

loop_
_atom_type_symbol
_atom_type_description
_atom_type_scat_dispersion_real
_atom_type_scat_dispersion_imag
_atom_type_scat_source
H H 0.000 0.000
;
International Tables for Crystallography
(1992, Vol. C, Table 6.1.1.4)
;
Al Al 0.064 0.051
;
International Tables for Crystallography
(1992, Vol. C, Tables 4.2.6.8 and 6.1.1.4)
;
K K 0.200 0.250
;
International Tables for Crystallography
(1992, Vol. C, Tables 4.2.6.8 and 6.1.1.4)
;
O O 0.011 0.006
;
International Tables for Crystallography
(1992, Vol. C, Tables 4.2.6.8 and 6.1.1.4)
;
P P 0.102 0.094
;
International Tables for Crystallography
(1992, Vol. C, Tables 4.2.6.8 and 6.1.1.4)
;
W W -0.849 6.872
;
International Tables for Crystallography
(1992, Vol. C, Tables 4.2.6.8 and 6.1.1.4)
;
Na Na 0.036 0.025
;
International Tables for Crystallography
(1992, Vol. C, Tables 4.2.6.8 and 6.1.1.4)
;

loop_
_geom_angle_atom_site_label_1
_geom_angle_atom_site_label_2
_geom_angle_atom_site_label_3
_geom_angle
_geom_angle_publ_flag
_geom_angle_site_symmetry_1
_geom_angle_site_symmetry_3
O(1) W(1) O(7) 93.6(4) yes . .
O(1) W(1) O(12) 92.2(5) yes . .
O(1) W(1) O(13) 100.8(5) yes . .
O(1) W(1) O(19) 166.2(4) yes . .
O(1) W(1) O(31) 85.7(4) yes . .
O(7) W(1) O(12) 156.0(4) yes . .
O(7) W(1) O(13) 100.0(4) yes . .
O(7) W(1) O(19) 86.5(4) yes . .
O(7) W(1) O(31) 73.8(3) yes . .
O(12) W(1) O(13) 101.7(4) yes . .
O(12) W(1) O(19) 82.4(4) yes . .
O(12) W(1) O(31) 83.5(3) yes . .
O(13) W(1) O(19) 92.7(5) yes . .
O(13) W(1) O(31) 171.4(4) yes . .
O(19) W(1) O(31) 81.0(4) yes . .
O(2) W(2) O(7) 93.4(5) yes . .
O(2) W(2) O(8) 91.3(4) yes . .
O(2) W(2) O(14) 101.4(5) yes . .
O(2) W(2) O(20) 166.7(3) yes . .
O(2) W(2) O(31) 87.2(4) yes . .
O(7) W(2) O(8) 154.1(3) yes . .
O(7) W(2) O(14) 99.7(4) yes . .
O(7) W(2) O(20) 86.6(4) yes . .
O(7) W(2) O(31) 73.1(3) yes . .
O(8) W(2) O(14) 104.2(4) yes . .
O(8) W(2) O(20) 83.1(4) yes . .
O(8) W(2) O(31) 81.7(3) yes . .
O(14) W(2) O(20) 91.6(5) yes . .
O(14) W(2) O(31) 169.2(4) yes . .
O(20) W(2) O(31) 80.1(4) yes . .
O(3) W(3) O(8) 90.6(4) yes . .
O(3) W(3) O(9) 89.1(4) yes . .
O(3) W(3) O(15) 100.4(4) yes . .
O(3) W(3) O(21) 163.2(4) yes . .
O(3) W(3) O(32) 80.4(4) yes . .
O(8) W(3) O(9) 158.2(4) yes . .
O(8) W(3) O(15) 103.4(4) yes . .
O(8) W(3) O(21) 87.1(4) yes . .
O(8) W(3) O(32) 83.2(3) yes . .
O(9) W(3) O(15) 98.1(4) yes . .
O(9) W(3) O(21) 87.0(4) yes . .
O(9) W(3) O(32) 75.2(4) yes . .
O(15) W(3) O(21) 96.3(5) yes . .
O(15) W(3) O(32) 173.3(4) yes . .
O(21) W(3) O(32) 82.8(4) yes . .
O(4) W(4) O(9) 88.6(5) yes . .
O(4) W(4) O(10) 93.0(5) yes . .
O(4) W(4) O(16) 100.9(5) yes . .
O(4) W(4) O(22) 160.7(4) yes . .
O(4) W(4) O(32) 79.3(4) yes . .
O(9) W(4) O(10) 157.6(3) yes . .
O(9) W(4) O(16) 101.9(4) yes . .
O(9) W(4) O(22) 84.7(4) yes . .
O(9) W(4) O(32) 73.1(4) yes . .
O(10) W(4) O(16) 99.7(4) yes . .
O(10) W(4) O(22) 86.5(4) yes . .
O(10) W(4) O(32) 85.2(3) yes . .
O(16) W(4) O(22) 98.2(5) yes . .
O(16) W(4) O(32) 175.1(4) yes . .
O(22) W(4) O(32) 81.5(4) yes . .
O(5) W(5) O(10) 90.9(5) yes . .
O(5) W(5) O(11) 88.3(5) yes . .
O(5) W(5) O(17) 101.2(5) yes . .
O(5) W(5) O(23) 161.5(4) yes . .
O(10) W(5) O(11) 155.6(4) yes . .
O(10) W(5) O(17) 101.5(4) yes . .
O(10) W(5) O(23) 85.8(4) yes . .
O(11) W(5) O(17) 102.7(4) yes . .
O(11) W(5) O(23) 87.3(5) yes . .
O(17) W(5) O(23) 97.4(5) yes . .
O(6) W(6) O(11) 88.9(5) yes . .
O(6) W(6) O(12) 95.7(4) yes . .
O(6) W(6) O(18) 101.6(5) yes . .
O(6) W(6) O(24) 161.6(4) yes . .
O(6) W(6) O(33) 80.3(4) yes . .
O(11) W(6) O(12) 155.9(4) yes . .
O(11) W(6) O(18) 100.4(5) yes . .
O(11) W(6) O(24) 84.0(4) yes . .
O(11) W(6) O(33) 74.3(4) yes . .
O(12) W(6) O(18) 101.8(4) yes . .
O(12) W(6) O(24) 84.4(5) yes . .
O(12) W(6) O(33) 83.1(3) yes . .
O(18) W(6) O(24) 96.4(5) yes . .
O(18) W(6) O(33) 174.4(5) yes . .
O(24) W(6) O(33) 81.4(4) yes . .
O(19) W(7) O(24) 87.3(5) yes . .
O(19) W(7) O(25) 89.0(5) yes . .
O(19) W(7) O(27) 156.8(4) yes . .
O(19) W(7) O(28) 102.8(5) yes . .
O(19) W(7) O(34) 84.4(4) yes . .
O(24) W(7) O(25) 157.7(4) yes . .
O(24) W(7) O(27) 90.4(4) yes . .
O(24) W(7) O(28) 102.9(4) yes . .
O(24) W(7) O(34) 85.9(3) yes . .
O(25) W(7) O(27) 84.5(4) yes . .
O(25) W(7) O(28) 99.3(4) yes . .
O(25) W(7) O(34) 71.9(3) yes . .
O(27) W(7) O(28) 100.2(5) yes . .
O(27) W(7) O(34) 72.5(4) yes . .
O(28) W(7) O(34) 168.7(5) yes . .
O(20) W(8) O(21) 86.5(4) yes . .
O(20) W(8) O(25) 90.5(5) yes . .
O(20) W(8) O(26) 156.4(4) yes . .
O(20) W(8) O(29) 103.4(5) yes . .
O(20) W(8) O(34) 84.4(4) yes . .
O(21) W(8) O(25) 156.3(4) yes . .
O(21) W(8) O(26) 86.8(4) yes . .
O(21) W(8) O(29) 103.0(4) yes . .
O(21) W(8) O(34) 83.6(3) yes . .
O(25) W(8) O(26) 86.5(4) yes . .
O(25) W(8) O(29) 100.6(4) yes . .
O(25) W(8) O(34) 72.6(3) yes . .
O(26) W(8) O(29) 100.1(5) yes . .
O(26) W(8) O(34) 72.4(4) yes . .
O(29) W(8) O(34) 169.9(5) yes . .
O(22) W(9) O(23) 86.8(4) yes . .
O(22) W(9) O(26) 89.6(4) yes . .
O(22) W(9) O(27) 157.2(5) yes . .
O(22) W(9) O(30) 101.3(5) yes . .
O(22) W(9) O(34) 84.8(4) yes . .
O(23) W(9) O(26) 157.1(5) yes . .
O(23) W(9) O(27) 88.3(4) yes . .
O(23) W(9) O(30) 102.3(5) yes . .
O(23) W(9) O(34) 84.4(4) yes . .
O(26) W(9) O(27) 86.2(4) yes . .
O(26) W(9) O(30) 100.6(5) yes . .
O(26) W(9) O(34) 72.7(4) yes . .
O(27) W(9) O(30) 101.5(5) yes . .
O(27) W(9) O(34) 72.5(4) yes . .
O(30) W(9) O(34) 171.0(4) yes . .
O(35) W(10) O(41) 94.2(4) yes . .
O(35) W(10) O(46) 92.5(5) yes . .
O(35) W(10) O(47) 100.5(5) yes . .
O(35) W(10) O(53) 167.1(5) yes . .
O(35) W(10) O(65) 87.1(4) yes . .
O(41) W(10) O(46) 154.5(4) yes . .
O(41) W(10) O(47) 101.3(5) yes . .
O(41) W(10) O(53) 84.7(4) yes . .
O(41) W(10) O(65) 73.5(4) yes . .
O(46) W(10) O(47) 101.7(4) yes . .
O(46) W(10) O(53) 83.4(4) yes . .
O(46) W(10) O(65) 82.3(3) yes . .
O(47) W(10) O(53) 92.3(4) yes . .
O(47) W(10) O(65) 171.1(4) yes . .
O(53) W(10) O(65) 80.3(4) yes . .
O(36) W(11) O(41) 95.2(4) yes . .
O(36) W(11) O(42) 92.4(5) yes . .
O(36) W(11) O(48) 100.8(5) yes . .
O(36) W(11) O(54) 165.8(4) yes . .
O(36) W(11) O(65) 86.6(4) yes . .
O(41) W(11) O(42) 155.3(3) yes . .
O(41) W(11) O(48) 101.3(5) yes . .
O(41) W(11) O(54) 85.1(4) yes . .
O(41) W(11) O(65) 73.5(4) yes . .
O(42) W(11) O(48) 100.3(5) yes . .
O(42) W(11) O(54) 81.9(4) yes . .
O(42) W(11) O(65) 83.5(3) yes . .
O(48) W(11) O(54) 93.0(5) yes . .
O(48) W(11) O(65) 171.5(5) yes . .
O(54) W(11) O(65) 79.9(3) yes . .
O(37) W(12) O(42) 92.5(4) yes . .
O(37) W(12) O(43) 89.2(4) yes . .
O(37) W(12) O(49) 98.7(5) yes . .
O(37) W(12) O(55) 162.3(4) yes . .
O(37) W(12) O(66) 80.5(4) yes . .
O(42) W(12) O(43) 158.0(4) yes . .
O(42) W(12) O(49) 99.8(4) yes . .
O(42) W(12) O(55) 86.3(4) yes . .
O(42) W(12) O(66) 84.2(3) yes . .
O(43) W(12) O(49) 101.6(4) yes . .
O(43) W(12) O(55) 85.5(4) yes . .
O(43) W(12) O(66) 74.4(3) yes . .
O(49) W(12) O(55) 98.9(5) yes . .
O(49) W(12) O(66) 175.9(4) yes . .
O(55) W(12) O(66) 81.8(4) yes . .
O(38) W(13) O(43) 88.2(4) yes . .
O(38) W(13) O(44) 92.8(4) yes . .
O(38) W(13) O(50) 100.9(4) yes . .
O(38) W(13) O(56) 160.7(4) yes . .
O(38) W(13) O(66) 79.7(4) yes . .
O(43) W(13) O(44) 156.2(4) yes . .
O(43) W(13) O(50) 101.1(4) yes . .
O(43) W(13) O(56) 85.8(4) yes . .
O(43) W(13) O(66) 73.2(3) yes . .
O(44) W(13) O(50) 102.1(4) yes . .
O(44) W(13) O(56) 85.5(4) yes . .
O(44) W(13) O(66) 83.5(3) yes . .
O(50) W(13) O(56) 98.3(4) yes . .
O(50) W(13) O(66) 174.3(3) yes . .
O(56) W(13) O(66) 81.0(3) yes . .
O(39) W(14) O(44) 94.3(4) yes . .
O(39) W(14) O(45) 88.0(4) yes . .
O(39) W(14) O(51) 101.5(5) yes . .
O(39) W(14) O(57) 160.7(4) yes . .
O(39) W(14) O(67) 80.7(4) yes . .
O(44) W(14) O(45) 156.0(4) yes . .
O(44) W(14) O(51) 102.9(4) yes . .
O(44) W(14) O(57) 85.0(4) yes . .
O(44) W(14) O(67) 83.4(3) yes . .
O(45) W(14) O(51) 100.0(4) yes . .
O(45) W(14) O(57) 85.0(4) yes . .
O(45) W(14) O(67) 73.4(3) yes . .
O(51) W(14) O(57) 97.5(4) yes . .
O(51) W(14) O(67) 173.1(5) yes . .
O(57) W(14) O(67) 80.1(3) yes . .
O(40) W(15) O(45) 88.8(4) yes . .
O(40) W(15) O(46) 94.1(4) yes . .
O(40) W(15) O(52) 100.0(5) yes . .
O(40) W(15) O(58) 163.2(4) yes . .
O(40) W(15) O(67) 80.7(4) yes . .
O(45) W(15) O(46) 157.2(4) yes . .
O(45) W(15) O(52) 98.9(4) yes . .
O(45) W(15) O(58) 86.5(4) yes . .
O(45) W(15) O(67) 75.4(3) yes . .
O(46) W(15) O(52) 102.8(4) yes . .
O(46) W(15) O(58) 84.3(4) yes . .
O(46) W(15) O(67) 82.8(3) yes . .
O(52) W(15) O(58) 96.7(5) yes . .
O(52) W(15) O(67) 174.3(3) yes . .
O(58) W(15) O(67) 82.5(4) yes . .
O(53) W(16) O(58) 87.8(4) yes . .
O(53) W(16) O(59) 89.9(4) yes . .
O(53) W(16) O(61) 155.0(5) yes . .
O(53) W(16) O(62) 104.3(4) yes . .
O(53) W(16) O(68) 83.9(4) yes . .
O(58) W(16) O(59) 156.8(5) yes . .
O(58) W(16) O(61) 87.5(4) yes . .
O(58) W(16) O(62) 102.5(5) yes . .
O(58) W(16) O(68) 84.3(4) yes . .
O(59) W(16) O(61) 84.9(4) yes . .
O(59) W(16) O(62) 100.4(5) yes . .
O(59) W(16) O(68) 72.4(4) yes . .
O(61) W(16) O(62) 100.7(4) yes . .
O(61) W(16) O(68) 71.2(4) yes . .
O(62) W(16) O(68) 169.4(4) yes . .
O(54) W(17) O(55) 87.4(4) yes . .
O(54) W(17) O(59) 91.0(4) yes . .
O(54) W(17) O(60) 156.0(5) yes . .
O(54) W(17) O(63) 103.9(4) yes . .
O(54) W(17) O(68) 84.1(3) yes . .
O(55) W(17) O(59) 157.3(4) yes . .
O(55) W(17) O(60) 86.8(4) yes . .
O(55) W(17) O(63) 102.4(5) yes . .
O(55) W(17) O(68) 84.4(4) yes . .
O(59) W(17) O(60) 85.5(4) yes . .
O(59) W(17) O(63) 100.0(5) yes . .
O(59) W(17) O(68) 72.9(4) yes . .
O(60) W(17) O(63) 100.1(4) yes . .
O(60) W(17) O(68) 72.1(3) yes . .
O(63) W(17) O(68) 169.6(4) yes . .
O(56) W(18) O(57) 86.5(5) yes . .
O(56) W(18) O(60) 88.2(5) yes . .
O(56) W(18) O(61) 157.5(3) yes . .
O(56) W(18) O(64) 101.0(5) yes . .
O(56) W(18) O(68) 85.4(3) yes . .
O(57) W(18) O(60) 156.5(3) yes . .
O(57) W(18) O(61) 89.0(5) yes . .
O(57) W(18) O(64) 102.5(4) yes . .
O(57) W(18) O(68) 84.4(3) yes . .
O(60) W(18) O(61) 87.2(5) yes . .
O(60) W(18) O(64) 101.0(4) yes . .
O(60) W(18) O(68) 72.3(3) yes . .
O(61) W(18) O(64) 101.5(5) yes . .
O(61) W(18) O(68) 72.2(3) yes . .
O(64) W(18) O(68) 170.7(5) yes . .
O(5) W(19) O(6) 88.9(4) yes . .
O(5) W(19) O(39) 82.7(4) yes . .
O(5) W(19) O(40) 160.4(4) yes . .
O(5) W(19) O(75) 80.0(4) yes . .
O(5) W(19) O(76) 100.1(6) yes . .
O(6) W(19) O(39) 162.9(4) yes . .
O(6) W(19) O(40) 96.9(4) yes . .
O(6) W(19) O(75) 82.7(3) yes . .
O(6) W(19) O(76) 96.4(4) yes . .
O(39) W(19) O(40) 86.5(4) yes . .
O(39) W(19) O(75) 81.3(3) yes . .
O(39) W(19) O(76) 99.7(4) yes . .
O(40) W(19) O(75) 82.1(4) yes . .
O(40) W(19) O(76) 97.9(6) yes . .
O(75) W(19) O(76) 179.0(4) yes . .
O(3) W(20) O(4) 88.5(4) yes . .
O(3) W(20) O(37) 97.9(4) yes . .
O(3) W(20) O(38) 159.4(4) yes . .
O(3) W(20) O(77) 81.2(3) yes . .
O(3) W(20) O(78) 98.6(4) yes . .
O(4) W(20) O(37) 160.6(3) yes . .
O(4) W(20) O(38) 81.2(4) yes . .
O(4) W(20) O(77) 80.7(4) yes . .
O(4) W(20) O(78) 99.3(5) yes . .
O(37) W(20) O(38) 86.7(4) yes . .
O(37) W(20) O(77) 82.2(4) yes . .
O(37) W(20) O(78) 97.8(5) yes . .
O(38) W(20) O(77) 79.6(3) yes . .
O(38) W(20) O(78) 100.6(4) yes . .
O(77) W(20) O(78) 179.8(3) yes . .
O(10) K(1) O(16) 55.5(2) yes 2_565 2_565
O(10) K(1) O(17) 57.9(2) yes 2_565 2_565
O(10) K(1) O(56) 143.9(3) yes 2_565 .
O(10) K(1) O(64) 120.6(3) yes 2_565 .
O(10) K(1) O(79) 77.5(3) yes 2_565 .
O(10) K(1) O(80) 84.5(3) yes 2_565 .
O(10) K(1) O(81) 146.9(4) yes 2_565 .
O(10) K(1) O(82) 82.4(5) yes 2_565 .
O(16) K(1) O(17) 105.8(2) yes 2_565 2_565
O(16) K(1) O(56) 107.9(2) yes 2_565 .
O(16) K(1) O(64) 65.2(2) yes 2_565 .
O(16) K(1) O(79) 65.8(3) yes 2_565 .
O(16) K(1) O(80) 130.5(4) yes 2_565 .
O(16) K(1) O(81) 156.3(5) yes 2_565 .
O(16) K(1) O(82) 68.8(5) yes 2_565 .
O(17) K(1) O(56) 145.8(3) yes 2_565 .
O(17) K(1) O(64) 153.0(4) yes 2_565 .
O(17) K(1) O(79) 124.6(4) yes 2_565 .
O(17) K(1) O(80) 66.4(4) yes 2_565 .
O(17) K(1) O(81) 91.1(4) yes 2_565 .
O(17) K(1) O(82) 74.0(5) yes 2_565 .
O(56) K(1) O(64) 53.6(3) yes . .
O(56) K(1) O(79) 66.4(3) yes . .
O(56) K(1) O(80) 87.0(3) yes . .
O(56) K(1) O(81) 58.9(4) yes . .
O(56) K(1) O(82) 124.3(5) yes . .
O(64) K(1) O(79) 76.6(4) yes . .
O(64) K(1) O(80) 139.5(4) yes . .
O(64) K(1) O(81) 92.2(4) yes . .
O(64) K(1) O(82) 79.1(5) yes . .
O(79) K(1) O(80) 79.2(4) yes . .
O(79) K(1) O(81) 117.9(5) yes . .
O(79) K(1) O(82) 134.2(5) yes . .
O(80) K(1) O(81) 71.3(5) yes . .
O(80) K(1) O(82) 139.3(5) yes . .
O(81) K(1) O(82) 101.3(6) yes . .
O(16) K(2) O(51) 152.4(3) yes 2_565 .
O(16) K(2) O(52) 134.6(3) yes 2_565 2_665
O(16) K(2) O(57) 110.7(3) yes 2_565 .
O(16) K(2) O(77) 92.3(3) yes 2_565 2_565
O(16) K(2) O(79) 69.7(3) yes 2_565 .
O(16) K(2) O(83) 118.0(5) yes 2_565 .
O(16) K(2) O(84) 65.1(4) yes 2_565 .
O(51) K(2) O(52) 71.8(3) yes . 2_665
O(51) K(2) O(57) 53.4(3) yes . .
O(51) K(2) O(77) 96.5(3) yes . 2_565
O(51) K(2) O(79) 84.2(3) yes . .
O(51) K(2) O(83) 74.0(4) yes . .
O(51) K(2) O(84) 141.2(4) yes . .
O(52) K(2) O(57) 109.2(2) yes 2_665 .
O(52) K(2) O(77) 62.0(3) yes 2_665 2_565
O(52) K(2) O(79) 139.9(5) yes 2_665 .
O(52) K(2) O(83) 70.3(4) yes 2_665 .
O(52) K(2) O(84) 76.1(4) yes 2_665 .
O(57) K(2) O(77) 148.5(3) yes . 2_565
O(57) K(2) O(79) 78.5(3) yes . .
O(57) K(2) O(83) 55.4(3) yes . .
O(57) K(2) O(84) 121.7(5) yes . .
O(77) K(2) O(79) 90.4(3) yes 2_565 .
O(77) K(2) O(83) 131.9(3) yes 2_565 .
O(77) K(2) O(84) 87.0(5) yes 2_565 .
O(79) K(2) O(83) 133.4(4) yes . .
O(79) K(2) O(84) 134.5(4) yes . .
O(83) K(2) O(84) 75.2(4) yes . .
O(29) K(3) O(42) 110.8(3) yes 1_565 2_566
O(29) K(3) O(48) 86.0(3) yes 1_565 2_566
O(29) K(3) O(49) 135.8(4) yes 1_565 2_566
O(29) K(3) O(63) 81.7(3) yes 1_565 .
O(29) K(3) O(85) 68.2(3) yes 1_565 .
O(29) K(3) O(86) 145.9(4) yes 1_565 .
O(29) K(3) O(87) 73.6(3) yes 1_565 .
O(42) K(3) O(48) 55.7(3) yes 2_566 2_566
O(42) K(3) O(49) 55.8(2) yes 2_566 2_566
O(42) K(3) O(63) 127.4(4) yes 2_566 .
O(42) K(3) O(85) 65.8(3) yes 2_566 .
O(42) K(3) O(86) 103.1(3) yes 2_566 .
O(42) K(3) O(87) 158.8(4) yes 2_566 .
O(48) K(3) O(49) 108.6(3) yes 2_566 2_566
O(48) K(3) O(63) 75.6(3) yes 2_566 .
O(48) K(3) O(85) 99.9(4) yes 2_566 .
O(48) K(3) O(86) 111.4(4) yes 2_566 .
O(48) K(3) O(87) 144.8(4) yes 2_566 .
O(49) K(3) O(63) 141.8(3) yes 2_566 .
O(49) K(3) O(85) 68.3(3) yes 2_566 .
O(49) K(3) O(86) 67.9(4) yes 2_566 .
O(49) K(3) O(87) 106.0(3) yes 2_566 .
O(63) K(3) O(85) 149.8(3) yes . .
O(63) K(3) O(86) 75.2(4) yes . .
O(63) K(3) O(87) 73.3(4) yes . .
O(85) K(3) O(86) 132.2(4) yes . .
O(85) K(3) O(87) 98.7(4) yes . .
O(86) K(3) O(87) 76.0(4) yes . .
O(13) K(4) O(41) 77.1(3) yes 1_565 2_666
O(13) K(4) O(90) 143.3(5) yes 1_565 .
O(13) K(4) O(91) 77.9(4) yes 1_565 .
O(13) K(4) O(92) 130.1(7) yes 1_565 .
O(13) K(4) O(93) 74.3(6) yes 1_565 .
O(41) K(4) O(90) 118.4(4) yes 2_666 .
O(41) K(4) O(91) 82.5(4) yes 2_666 .
O(41) K(4) O(92) 104.4(6) yes 2_666 .
O(41) K(4) O(93) 126.8(7) yes 2_666 .
O(90) K(4) O(91) 72.1(5) yes . .
O(90) K(4) O(92) 80.8(8) yes . .
O(90) K(4) O(93) 111.3(7) yes . .
O(91) K(4) O(92) 151.9(8) yes . .
O(91) K(4) O(93) 131.9(5) yes . .
O(92) K(4) O(93) 65.4(6) yes . .
O(16) K(5) O(30) 132.4(6) yes 2_565 1_565
O(16) K(5) O(64) 69.2(4) yes 2_565 .
O(16) K(5) O(82) 70.6(6) yes 2_565 .
O(16) K(5) O(84) 63.5(5) yes 2_565 .
O(16) K(5) O(94) 137.9(8) yes 2_565 .
O(16) K(5) O(95) 112.9(9) yes 2_565 .
O(30) K(5) O(64) 108.2(4) yes 1_565 .
O(30) K(5) O(82) 64.1(6) yes 1_565 .
O(30) K(5) O(84) 154.7(6) yes 1_565 .
O(30) K(5) O(94) 74.2(7) yes 1_565 .
O(30) K(5) O(95) 100.2(10) yes 1_565 .
O(64) K(5) O(82) 72.4(5) yes . .
O(64) K(5) O(84) 95.7(5) yes . .
O(64) K(5) O(94) 71.4(7) yes . .
O(64) K(5) O(95) 137.1(8) yes . .
O(82) K(5) O(84) 133.8(8) yes . .
O(82) K(5) O(94) 110.5(7) yes . .
O(82) K(5) O(95) 150.4(8) yes . .
O(84) K(5) O(94) 107.0(7) yes . .
O(84) K(5) O(95) 55.3(9) yes . .
O(94) K(5) O(95) 86.8(9) yes . .
O(9) K(6) O(15) 52.4(3) yes 2_565 2_565
O(9) K(6) O(72) 150.5(8) yes 2_565 2_665
O(9) K(6) O(84) 71.2(5) yes 2_565 .
O(9) K(6) O(96) 56.4(7) yes 2_565 .
O(15) K(6) O(72) 116.8(6) yes 2_565 2_665
O(15) K(6) O(84) 119.9(7) yes 2_565 .
O(15) K(6) O(96) 84.5(7) yes 2_565 .
O(72) K(6) O(84) 101.3(5) yes 2_665 .
O(72) K(6) O(96) 152.3(10) yes 2_665 .
O(84) K(6) O(96) 80.3(6) yes . .
O(51) K(7) O(52) 65.1(5) yes 2_665 .
O(51) K(7) O(58) 110.0(8) yes 2_665 .
O(51) K(7) O(62) 166.0(8) yes 2_665 .
O(51) K(7) O(80) 73.1(5) yes 2_665 1_655
O(51) K(7) O(97) 95.6(9) yes 2_665 .
O(51) K(7) O(98) 131.2(10) yes 2_665 .
O(52) K(7) O(58) 52.6(4) yes . .
O(52) K(7) O(62) 101.1(5) yes . .
O(52) K(7) O(80) 132.8(6) yes . 1_655
O(52) K(7) O(97) 61.9(10) yes . .
O(52) K(7) O(98) 154.7(8) yes . .
O(58) K(7) O(62) 57.0(5) yes . .
O(58) K(7) O(80) 173.7(6) yes . 1_655
O(58) K(7) O(97) 82.0(8) yes . .
O(58) K(7) O(98) 118.7(9) yes . .
O(62) K(7) O(80) 120.4(8) yes . 1_655
O(62) K(7) O(97) 78.3(8) yes . .
O(62) K(7) O(98) 62.4(8) yes . .
O(80) K(7) O(97) 103.4(10) yes 1_655 .
O(80) K(7) O(98) 58.1(8) yes 1_655 .
O(97) K(7) O(98) 94.6(13) yes . .
O(26) K(8) O(60) 126.9(7) yes 1_565 .
O(26) K(8) O(82) 102.1(7) yes 1_565 .
O(60) K(8) O(82) 109.5(8) yes . .
O(17) K(9) O(75) 102.0(6) yes 2_665 2_665
O(17) K(9) O(94) 165.6(10) yes 2_665 .
O(17) K(9) O(98) 81.7(9) yes 2_665 .
O(17) K(9) O(99) 79.0(9) yes 2_665 .
O(75) K(9) O(94) 90.7(9) yes 2_665 .
O(75) K(9) O(98) 114.2(11) yes 2_665 .
O(75) K(9) O(99) 113.9(9) yes 2_665 .
O(94) K(9) O(98) 99.5(10) yes . .
O(94) K(9) O(99) 89.7(10) yes . .
O(98) K(9) O(99) 130.8(15) yes . .
O(31) P(1) O(32) 110.9(5) yes . .
O(31) P(1) O(33) 112.0(6) yes . .
O(31) P(1) O(34) 108.7(5) yes . .
O(32) P(1) O(33) 109.9(5) yes . .
O(32) P(1) O(34) 107.4(6) yes . .
O(33) P(1) O(34) 107.8(6) yes . .
O(65) P(2) O(66) 111.2(5) yes . .
O(65) P(2) O(67) 111.5(5) yes . .
O(65) P(2) O(68) 108.7(6) yes . .
O(66) P(2) O(67) 110.8(6) yes . .
O(66) P(2) O(68) 106.8(5) yes . .
O(67) P(2) O(68) 107.7(5) yes . .
O(1) Al(1) O(35) 172.4(5) yes . .
O(1) Al(1) O(69) 91.3(4) yes . .
O(1) Al(1) O(70) 92.8(5) yes . .
O(1) Al(1) O(71) 86.1(5) yes . .
O(1) Al(1) O(72) 89.3(5) yes . .
O(35) Al(1) O(69) 90.9(5) yes . .
O(35) Al(1) O(70) 94.8(5) yes . .
O(35) Al(1) O(71) 86.4(5) yes . .
O(35) Al(1) O(72) 89.0(5) yes . .
O(69) Al(1) O(70) 80.3(4) yes . .
O(69) Al(1) O(71) 93.9(4) yes . .
O(69) Al(1) O(72) 176.3(4) yes . .
O(70) Al(1) O(71) 174.1(4) yes . .
O(70) Al(1) O(72) 96.1(4) yes . .
O(71) Al(1) O(72) 89.7(4) yes . .
O(2) Al(2) O(36) 173.1(5) yes . .
O(2) Al(2) O(69) 90.8(4) yes . .
O(2) Al(2) O(70) 92.4(5) yes . .
O(2) Al(2) O(73) 88.0(5) yes . .
O(2) Al(2) O(74) 87.4(5) yes . .
O(36) Al(2) O(69) 93.4(5) yes . .
O(36) Al(2) O(70) 93.7(5) yes . .
O(36) Al(2) O(73) 86.2(5) yes . .
O(36) Al(2) O(74) 88.8(5) yes . .
O(69) Al(2) O(70) 81.0(4) yes . .
O(69) Al(2) O(73) 93.2(4) yes . .
O(69) Al(2) O(74) 175.9(5) yes . .
O(70) Al(2) O(73) 174.1(5) yes . .
O(70) Al(2) O(74) 95.5(4) yes . .
O(73) Al(2) O(74) 90.4(4) yes . .
O(5) Al(3) O(6) 88.9(4) yes . .
O(5) Al(3) O(39) 82.7(4) yes . .
O(5) Al(3) O(40) 160.4(4) yes . .
O(5) Al(3) O(75) 80.0(4) yes . .
O(5) Al(3) O(76) 100.1(6) yes . .
O(6) Al(3) O(39) 162.9(4) yes . .
O(6) Al(3) O(40) 96.9(4) yes . .
O(6) Al(3) O(75) 82.7(3) yes . .
O(6) Al(3) O(76) 96.4(4) yes . .
O(39) Al(3) O(40) 86.5(4) yes . .
O(39) Al(3) O(75) 81.3(3) yes . .
O(39) Al(3) O(76) 99.7(4) yes . .
O(40) Al(3) O(75) 82.1(4) yes . .
O(40) Al(3) O(76) 97.9(6) yes . .
O(75) Al(3) O(76) 179.0(4) yes . .
O(3) Al(4) O(4) 88.5(4) yes . .
O(3) Al(4) O(37) 97.9(4) yes . .
O(3) Al(4) O(38) 159.4(4) yes . .
O(3) Al(4) O(77) 81.2(3) yes . .
O(3) Al(4) O(78) 98.6(4) yes . .
O(4) Al(4) O(37) 160.6(3) yes . .
O(4) Al(4) O(38) 81.2(4) yes . .
O(4) Al(4) O(77) 80.7(4) yes . .
O(4) Al(4) O(78) 99.3(5) yes . .
O(37) Al(4) O(38) 86.7(4) yes . .
O(37) Al(4) O(77) 82.2(4) yes . .
O(37) Al(4) O(78) 97.8(5) yes . .
O(38) Al(4) O(77) 79.6(3) yes . .
O(38) Al(4) O(78) 100.6(4) yes . .
O(77) Al(4) O(78) 179.8(3) yes . .
Na(1) Na(1) O(87) 129.1(6) yes 2_666 .
Na(1) Na(1) O(88) 47.8(4) yes 2_666 .
Na(1) Na(1) O(88) 48.2(4) yes 2_666 2_666
Na(1) Na(1) O(89) 84.7(4) yes 2_666 .
Na(1) Na(1) O(90) 83.3(4) yes 2_666 .
Na(1) Na(1) O(91) 148.6(6) yes 2_666 .
O(87) Na(1) O(88) 81.7(6) yes . .
O(87) Na(1) O(88) 172.2(7) yes . 2_666
O(87) Na(1) O(89) 109.0(5) yes . .
O(87) Na(1) O(90) 92.0(6) yes . .
O(87) Na(1) O(91) 82.2(6) yes . .
O(88) Na(1) O(88) 96.0(6) yes . 2_666
O(88) Na(1) O(89) 94.2(6) yes . .
O(88) Na(1) O(90) 90.5(7) yes . .
O(88) Na(1) O(91) 163.5(7) yes . .
O(88) Na(1) O(89) 78.6(5) yes 2_666 .
O(88) Na(1) O(90) 80.5(6) yes 2_666 .
O(88) Na(1) O(91) 100.4(7) yes 2_666 .
O(89) Na(1) O(90) 158.9(7) yes . .
O(89) Na(1) O(91) 87.3(6) yes . .
O(90) Na(1) O(91) 94.0(6) yes . .
W(1) O(1) Al(1) 163.2(6) yes . .
W(2) O(2) Al(2) 161.4(6) yes . .
W(3) O(3) W(20) 142.8(5) yes . .
W(3) O(3) Al(4) 142.8(5) yes . .
W(4) O(4) W(20) 145.2(4) yes . .
W(4) O(4) Al(4) 145.2(4) yes . .
W(5) O(5) W(19) 142.6(4) yes . .
W(5) O(5) Al(3) 142.6(4) yes . .
W(6) O(6) W(19) 142.4(6) yes . .
W(6) O(6) Al(3) 142.4(6) yes . .
W(1) O(7) W(2) 121.0(4) yes . .
W(2) O(8) W(3) 153.4(6) yes . .
W(3) O(9) W(4) 121.0(6) yes . .
W(3) O(9) K(6) 98.2(4) yes . 2_565
W(4) O(9) K(6) 140.5(5) yes . 2_565
W(4) O(10) W(5) 151.7(5) yes . .
W(4) O(10) K(1) 103.0(4) yes . 2_565
W(5) O(10) K(1) 98.0(3) yes . 2_565
W(5) O(11) W(6) 122.7(5) yes . .
W(1) O(12) W(6) 156.4(7) yes . .
W(1) O(13) K(4) 120.6(6) yes . 1_545
W(3) O(15) K(6) 111.2(5) yes . 2_565
W(4) O(16) K(1) 100.7(4) yes . 2_565
W(4) O(16) K(2) 114.3(6) yes . 2_565
W(4) O(16) K(5) 143.8(6) yes . 2_565
K(1) O(16) K(2) 96.5(3) yes 2_565 2_565
K(1) O(16) K(5) 95.6(4) yes 2_565 2_565
K(2) O(16) K(5) 95.4(4) yes 2_565 2_565
W(5) O(17) K(1) 100.6(4) yes . 2_565
W(5) O(17) K(9) 97.9(6) yes . 2_665
K(1) O(17) K(9) 121.8(4) yes 2_565 2_665
W(1) O(19) W(7) 151.3(5) yes . .
W(2) O(20) W(8) 153.6(4) yes . .
W(3) O(21) W(8) 149.0(7) yes . .
W(4) O(22) W(9) 149.7(7) yes . .
W(5) O(23) W(9) 151.6(6) yes . .
W(6) O(24) W(7) 148.9(6) yes . .
W(7) O(25) W(8) 123.3(5) yes . .
W(8) O(26) W(9) 123.4(6) yes . .
W(8) O(26) K(8) 119.8(5) yes . 1_545
W(9) O(26) K(8) 114.8(6) yes . 1_545
W(7) O(27) W(9) 123.2(6) yes . .
W(8) O(29) K(3) 142.2(5) yes . 1_545
W(9) O(30) K(5) 144.9(6) yes . 1_545
W(1) O(31) W(2) 90.8(2) yes . .
W(1) O(31) P(1) 127.7(5) yes . .
W(2) O(31) P(1) 128.2(6) yes . .
W(3) O(32) W(4) 89.8(3) yes . .
W(3) O(32) P(1) 128.3(4) yes . .
W(4) O(32) P(1) 128.1(6) yes . .
W(6) O(33) P(1) 128.4(4) yes . .
W(7) O(34) W(8) 92.2(3) yes . .
W(7) O(34) W(9) 91.8(4) yes . .
W(7) O(34) P(1) 122.9(6) yes . .
W(8) O(34) W(9) 91.4(4) yes . .
W(8) O(34) P(1) 124.4(5) yes . .
W(9) O(34) P(1) 124.7(4) yes . .
W(10) O(35) Al(1) 162.5(7) yes . .
W(11) O(36) Al(2) 166.6(6) yes . .
W(12) O(37) W(20) 141.8(5) yes . .
W(12) O(37) Al(4) 141.8(5) yes . .
W(13) O(38) W(20) 144.3(6) yes . .
W(13) O(38) Al(4) 144.3(6) yes . .
W(14) O(39) W(19) 145.6(7) yes . .
W(14) O(39) Al(3) 145.6(7) yes . .
W(15) O(40) W(19) 144.6(5) yes . .
W(15) O(40) Al(3) 144.6(5) yes . .
W(10) O(41) W(11) 121.0(6) yes . .
W(10) O(41) K(4) 128.2(4) yes . 2_666
W(11) O(41) K(4) 107.1(4) yes . 2_666
W(11) O(42) W(12) 154.2(5) yes . .
W(11) O(42) K(3) 99.0(4) yes . 2_566
W(12) O(42) K(3) 98.0(3) yes . 2_566
W(12) O(43) W(13) 121.2(4) yes . .
W(13) O(44) W(14) 153.7(7) yes . .
W(14) O(45) W(15) 120.2(5) yes . .
W(10) O(46) W(15) 156.5(5) yes . .
W(11) O(48) K(3) 104.6(5) yes . 2_566
W(12) O(49) K(3) 106.3(4) yes . 2_566
W(14) O(51) K(2) 114.7(5) yes . .
W(14) O(51) K(7) 128.7(5) yes . 2_665
K(2) O(51) K(7) 112.7(4) yes . 2_665
W(15) O(52) K(2) 144.8(7) yes . 2_665
W(15) O(52) K(7) 100.1(5) yes . .
K(2) O(52) K(7) 103.5(4) yes 2_665 .
W(10) O(53) W(16) 151.0(7) yes . .
W(11) O(54) W(17) 152.5(7) yes . .
W(12) O(55) W(17) 148.6(4) yes . .
W(13) O(56) W(18) 150.2(5) yes . .
W(13) O(56) K(1) 115.2(4) yes . .
W(18) O(56) K(1) 88.8(3) yes . .
W(14) O(57) W(18) 151.1(5) yes . .
W(14) O(57) K(2) 94.2(3) yes . .
W(18) O(57) K(2) 101.5(3) yes . .
W(15) O(58) W(16) 149.2(5) yes . .
W(15) O(58) K(7) 107.5(5) yes . .
W(16) O(58) K(7) 98.8(6) yes . .
W(16) O(59) W(17) 123.2(7) yes . .
W(17) O(60) W(18) 123.7(5) yes . .
W(17) O(60) K(8) 117.9(6) yes . .
W(18) O(60) K(8) 116.4(5) yes . .
W(16) O(61) W(18) 125.0(5) yes . .
W(16) O(62) K(7) 98.5(7) yes . .
W(17) O(63) K(3) 141.3(6) yes . .
W(18) O(64) K(1) 113.5(5) yes . .
W(18) O(64) K(5) 146.3(7) yes . .
K(1) O(64) K(5) 98.4(3) yes . .
W(10) O(65) W(11) 90.1(3) yes . .
W(10) O(65) P(2) 128.1(5) yes . .
W(11) O(65) P(2) 129.3(5) yes . .
W(12) O(66) W(13) 89.9(2) yes . .
W(12) O(66) P(2) 128.9(6) yes . .
W(13) O(66) P(2) 128.8(4) yes . .
W(14) O(67) W(15) 89.8(3) yes . .
W(14) O(67) P(2) 128.7(4) yes . .
W(15) O(67) P(2) 128.2(7) yes . .
W(16) O(68) W(17) 91.4(4) yes . .
W(16) O(68) W(18) 91.6(3) yes . .
W(16) O(68) P(2) 124.0(5) yes . .
W(17) O(68) W(18) 91.8(3) yes . .
W(17) O(68) P(2) 123.6(5) yes . .
W(18) O(68) P(2) 124.7(6) yes . .
Al(1) O(69) Al(2) 97.7(4) yes . .
Al(1) O(70) Al(2) 101.1(4) yes . .
K(6) O(72) Al(1) 126.7(5) yes 2_665 .
W(19) O(75) K(9) 122.2(7) yes . 2_665
K(9) O(75) Al(3) 122.2(7) yes 2_665 .
W(20) O(77) K(2) 110.6(4) yes . 2_565
K(2) O(77) Al(4) 110.6(4) yes 2_565 .
K(1) O(79) K(2) 106.8(6) yes . .
K(1) O(80) K(7) 154.7(6) yes . 1_455
K(1) O(82) K(5) 93.4(6) yes . .
K(1) O(82) K(8) 87.5(6) yes . .
K(5) O(82) K(8) 90.9(6) yes . .
K(2) O(84) K(5) 86.7(5) yes . .
K(2) O(84) K(6) 131.0(9) yes . .
K(5) O(84) K(6) 124.0(7) yes . .
K(3) O(87) Na(1) 112.4(5) yes . .
Na(1) O(88) Na(1) 84.0(6) yes . 2_666
K(4) O(90) Na(1) 90.2(7) yes . .
K(4) O(91) Na(1) 85.9(5) yes . .
K(5) O(94) K(9) 105.3(9) yes . .
K(7) O(98) K(9) 92.5(14) yes . .

loop_
_geom_bond_atom_site_label_1
_geom_bond_atom_site_label_2
_geom_bond_distance
_geom_bond_publ_flag
_geom_bond_site_symmetry_2
W(1) O(1) 1.798(13) yes .
W(1) O(7) 1.951(9) yes .
W(1) O(12) 1.933(9) yes .
W(1) O(13) 1.740(9) yes .
W(1) O(19) 2.029(14) yes .
W(1) O(31) 2.366(9) yes .
W(2) O(2) 1.799(13) yes .
W(2) O(7) 1.947(10) yes .
W(2) O(8) 1.952(9) yes .
W(2) O(14) 1.721(8) yes .
W(2) O(20) 2.038(13) yes .
W(2) O(31) 2.396(9) yes .
W(3) O(3) 1.945(11) yes .
W(3) O(8) 1.893(10) yes .
W(3) O(9) 1.907(10) yes .
W(3) O(15) 1.732(9) yes .
W(3) O(21) 1.954(11) yes .
W(3) O(32) 2.347(9) yes .
W(4) O(4) 1.859(13) yes .
W(4) O(9) 1.949(9) yes .
W(4) O(10) 1.921(10) yes .
W(4) O(16) 1.736(10) yes .
W(4) O(22) 1.970(12) yes .
W(4) O(32) 2.405(9) yes .
W(5) O(5) 1.867(13) yes .
W(5) O(10) 1.918(9) yes .
W(5) O(11) 1.910(10) yes .
W(5) O(17) 1.741(11) yes .
W(5) O(23) 1.949(12) yes .
W(6) O(6) 1.890(11) yes .
W(6) O(11) 1.927(10) yes .
W(6) O(12) 1.888(10) yes .
W(6) O(18) 1.737(11) yes .
W(6) O(24) 1.999(12) yes .
W(6) O(33) 2.388(10) yes .
W(7) O(19) 1.869(13) yes .
W(7) O(24) 1.898(10) yes .
W(7) O(25) 1.977(11) yes .
W(7) O(27) 1.960(12) yes .
W(7) O(28) 1.732(10) yes .
W(7) O(34) 2.394(9) yes .
W(8) O(20) 1.844(13) yes .
W(8) O(21) 1.921(9) yes .
W(8) O(25) 1.939(10) yes .
W(8) O(26) 1.962(11) yes .
W(8) O(29) 1.718(11) yes .
W(8) O(34) 2.388(10) yes .
W(9) O(22) 1.902(10) yes .
W(9) O(23) 1.916(11) yes .
W(9) O(26) 1.927(9) yes .
W(9) O(27) 1.952(9) yes .
W(9) O(30) 1.743(16) yes .
W(9) O(34) 2.399(12) yes .
W(10) O(35) 1.792(12) yes .
W(10) O(41) 1.924(10) yes .
W(10) O(46) 1.921(10) yes .
W(10) O(47) 1.769(12) yes .
W(10) O(53) 2.028(9) yes .
W(10) O(65) 2.390(10) yes .
W(11) O(36) 1.815(11) yes .
W(11) O(41) 1.945(11) yes .
W(11) O(42) 1.947(11) yes .
W(11) O(48) 1.745(12) yes .
W(11) O(54) 2.045(10) yes .
W(11) O(65) 2.371(9) yes .
W(12) O(37) 1.922(12) yes .
W(12) O(42) 1.891(9) yes .
W(12) O(43) 1.940(9) yes .
W(12) O(49) 1.755(10) yes .
W(12) O(55) 1.960(12) yes .
W(12) O(66) 2.352(8) yes .
W(13) O(38) 1.849(11) yes .
W(13) O(43) 1.926(10) yes .
W(13) O(44) 1.922(10) yes .
W(13) O(50) 1.736(9) yes .
W(13) O(56) 1.983(13) yes .
W(13) O(66) 2.413(8) yes .
W(14) O(39) 1.840(11) yes .
W(14) O(44) 1.895(11) yes .
W(14) O(45) 1.961(11) yes .
W(14) O(51) 1.739(9) yes .
W(14) O(57) 1.985(12) yes .
W(14) O(67) 2.412(9) yes .
W(15) O(40) 1.904(13) yes .
W(15) O(45) 1.924(9) yes .
W(15) O(46) 1.906(9) yes .
W(15) O(52) 1.734(11) yes .
W(15) O(58) 1.983(12) yes .
W(15) O(67) 2.357(9) yes .
W(16) O(53) 1.867(8) yes .
W(16) O(58) 1.916(12) yes .
W(16) O(59) 1.967(10) yes .
W(16) O(61) 1.958(9) yes .
W(16) O(62) 1.741(14) yes .
W(16) O(68) 2.408(12) yes .
W(17) O(54) 1.859(8) yes .
W(17) O(55) 1.905(12) yes .
W(17) O(59) 1.949(12) yes .
W(17) O(60) 1.950(8) yes .
W(17) O(63) 1.702(12) yes .
W(17) O(68) 2.403(11) yes .
W(18) O(56) 1.889(12) yes .
W(18) O(57) 1.904(11) yes .
W(18) O(60) 1.955(11) yes .
W(18) O(61) 1.921(13) yes .
W(18) O(64) 1.709(8) yes .
W(18) O(68) 2.391(8) yes .
W(19) O(5) 1.914(13) yes .
W(19) O(6) 1.887(9) yes .
W(19) O(39) 1.970(8) yes .
W(19) O(40) 1.905(13) yes .
W(19) O(75) 2.254(11) yes .
W(19) O(76) 1.635(11) yes .
W(20) O(3) 1.885(9) yes .
W(20) O(4) 1.960(12) yes .
W(20) O(37) 1.900(12) yes .
W(20) O(38) 1.963(8) yes .
W(20) O(77) 2.274(10) yes .
W(20) O(78) 1.669(11) yes .
K(1) O(10) 2.901(9) yes 2_565
K(1) O(16) 3.098(10) yes 2_565
K(1) O(17) 2.954(11) yes 2_565
K(1) O(56) 3.311(9) yes .
K(1) O(64) 2.756(12) yes .
K(1) O(79) 2.815(16) yes .
K(1) O(80) 2.818(18) yes .
K(1) O(81) 2.990(17) yes .
K(1) O(82) 2.80(2) yes .
K(2) O(16) 2.888(11) yes 2_565
K(2) O(51) 2.907(11) yes .
K(2) O(52) 2.772(12) yes 2_665
K(2) O(57) 3.288(9) yes .
K(2) O(77) 3.213(13) yes 2_565
K(2) O(79) 2.750(16) yes .
K(2) O(83) 3.089(17) yes .
K(2) O(84) 2.84(2) yes .
K(3) O(29) 2.781(9) yes 1_565
K(3) O(42) 3.043(10) yes 2_566
K(3) O(48) 3.030(13) yes 2_566
K(3) O(49) 2.913(11) yes 2_566
K(3) O(63) 2.779(15) yes .
K(3) O(85) 2.785(16) yes .
K(3) O(86) 2.765(14) yes .
K(3) O(87) 2.836(14) yes .
K(4) O(13) 2.885(15) yes 1_565
K(4) O(41) 2.979(14) yes 2_666
K(4) O(90) 2.84(2) yes .
K(4) O(91) 3.02(2) yes .
K(4) O(92) 2.97(2) yes .
K(4) O(93) 3.09(2) yes .
K(5) O(16) 2.67(2) yes 2_565
K(5) O(30) 2.76(2) yes 1_565
K(5) O(64) 2.898(16) yes .
K(5) O(82) 3.08(2) yes .
K(5) O(84) 3.14(2) yes .
K(5) O(94) 2.83(3) yes .
K(5) O(95) 2.75(4) yes .
K(6) O(9) 3.216(19) yes 2_565
K(6) O(15) 2.997(19) yes 2_565
K(6) O(72) 2.649(17) yes 2_665
K(6) O(84) 2.79(2) yes .
K(6) O(96) 2.95(3) yes .
K(7) O(51) 2.85(2) yes 2_665
K(7) O(52) 3.31(2) yes .
K(7) O(58) 2.93(2) yes .
K(7) O(62) 3.06(2) yes .
K(7) O(80) 3.09(2) yes 1_655
K(7) O(97) 2.73(3) yes .
K(7) O(98) 2.79(4) yes .
K(8) O(26) 2.80(2) yes 1_565
K(8) O(60) 2.81(2) yes .
K(8) O(82) 3.10(2) yes .
K(9) O(17) 3.16(2) yes 2_665
K(9) O(75) 2.63(2) yes 2_665
K(9) O(94) 2.75(3) yes .
K(9) O(98) 2.63(3) yes .
K(9) O(99) 2.73(3) yes .
P(1) O(31) 1.555(11) yes .
P(1) O(32) 1.532(9) yes .
P(1) O(33) 1.534(10) yes .
P(1) O(34) 1.594(13) yes .
P(2) O(65) 1.538(8) yes .
P(2) O(66) 1.539(10) yes .
P(2) O(67) 1.553(10) yes .
P(2) O(68) 1.577(12) yes .
Al(1) O(1) 1.873(13) yes .
Al(1) O(35) 1.876(14) yes .
Al(1) O(69) 1.929(10) yes .
Al(1) O(70) 1.878(10) yes .
Al(1) O(71) 1.955(11) yes .
Al(1) O(72) 1.910(10) yes .
Al(2) O(2) 1.874(13) yes .
Al(2) O(36) 1.852(13) yes .
Al(2) O(69) 1.913(11) yes .
Al(2) O(70) 1.867(9) yes .
Al(2) O(73) 1.925(10) yes .
Al(2) O(74) 1.929(12) yes .
Al(3) O(5) 1.914(13) yes .
Al(3) O(6) 1.887(9) yes .
Al(3) O(39) 1.970(8) yes .
Al(3) O(40) 1.905(13) yes .
Al(3) O(75) 2.254(11) yes .
Al(3) O(76) 1.635(11) yes .
Al(4) O(3) 1.885(9) yes .
Al(4) O(4) 1.960(12) yes .
Al(4) O(37) 1.900(12) yes .
Al(4) O(38) 1.963(8) yes .
Al(4) O(77) 2.274(10) yes .
Al(4) O(78) 1.669(11) yes .
Na(1) Na(1) 3.318(11) yes 2_666
Na(1) O(87) 2.340(17) yes .
Na(1) O(88) 2.49(2) yes .
Na(1) O(88) 2.472(18) yes 2_666
Na(1) O(89) 2.51(2) yes .
Na(1) O(90) 2.357(19) yes .
Na(1) O(91) 2.368(19) yes .

loop_
_geom_contact_atom_site_label_1
_geom_contact_atom_site_label_2
_geom_contact_distance
_geom_contact_site_symmetry_2
K(5) O(100) 3.36(3) .
K(6) O(101) 3.41(3) 2_565
O(1) O(69) 3.191(14) 2_656
O(1) O(71) 3.097(13) 2_656
O(2) O(15) 3.272(13) 2_556
O(2) O(71) 3.222(14) 2_656
O(3) O(14) 3.367(13) 2_556
O(3) O(101) 3.114(19) .
O(7) O(71) 3.033(18) 2_656
O(8) O(14) 3.482(14) 2_556
O(13) O(35) 3.545(15) 2_656
O(13) O(69) 2.869(18) 2_656
O(14) O(3) 3.367(13) 2_556
O(14) O(8) 3.482(14) 2_556
O(14) O(15) 2.834(17) 2_556
O(14) O(74) 3.525(16) 2_556
O(14) O(101) 2.986(19) 2_556
O(15) O(2) 3.272(13) 2_556
O(15) O(14) 2.834(17) 2_556
O(15) O(73) 2.720(14) 2_556
O(15) O(101) 2.93(2) .
O(17) O(100) 3.09(4) 1_545
O(18) O(100) 2.74(2) 2_665
O(21) O(73) 3.454(13) 2_556
O(23) O(100) 3.09(3) 1_545
O(30) O(100) 3.01(2) 1_545
O(35) O(13) 3.545(15) 2_656
O(46) O(101) 3.449(18) 1_655
O(47) O(101) 3.00(2) 1_655
O(69) O(1) 3.191(14) 2_656
O(69) O(13) 2.869(18) 2_656
O(69) O(71) 2.685(12) 2_656
O(71) O(1) 3.097(13) 2_656
O(71) O(2) 3.222(14) 2_656
O(71) O(7) 3.033(18) 2_656
O(71) O(69) 2.685(12) 2_656
O(71) O(101) 3.49(2) 1_655
O(73) O(15) 2.720(14) 2_556
O(73) O(21) 3.454(13) 2_556
O(74) O(14) 3.525(16) 2_556
O(77) O(101) 2.724(19) .
O(82) O(100) 2.78(3) 2_575
O(95) O(100) 2.58(4) .
O(99) O(99) 3.00(5) 2_675
O(99) O(100) 2.91(4) .
O(100) K(5) 3.36(3) .
O(100) O(17) 3.09(4) 1_565
O(100) O(18) 2.74(2) 2_665
O(100) O(23) 3.09(3) 1_565
O(100) O(30) 3.01(2) 1_565
O(100) O(82) 2.78(3) 2_575
O(100) O(95) 2.58(4) .
O(100) O(99) 2.91(4) .
O(101) K(6) 3.41(3) 2_565
O(101) O(3) 3.114(19) .
O(101) O(14) 2.986(18) 2_556
O(101) O(15) 2.93(2) .
O(101) O(46) 3.449(18) 1_455
O(101) O(47) 3.00(2) 1_455
O(101) O(71) 3.49(2) 1_455
O(101) O(77) 2.724(19) .

loop_
_geom_torsion_atom_site_label_1
_geom_torsion_atom_site_label_2
_geom_torsion_atom_site_label_3
_geom_torsion_atom_site_label_4
_geom_torsion
_geom_torsion_site_symmetry_1
_geom_torsion_site_symmetry_3
_geom_torsion_site_symmetry_4
O(1) W(1) O(7) W(2) 74.0(7) . . .
O(7) W(1) O(1) Al(1) -120(2) . . .
O(1) W(1) O(12) W(6) -134.5(15) . . .
O(12) W(1) O(1) Al(1) 37(2) . . .
O(1) W(1) O(13) K(4) 177.7(5) . . 1_545
O(13) W(1) O(1) Al(1) 139(2) . . .
O(1) W(1) O(19) W(7) 40(2) . . .
O(19) W(1) O(1) Al(1) -30(3) . . .
O(1) W(1) O(31) W(2) -87.7(4) . . .
O(1) W(1) O(31) P(1) 129.8(8) . . .
O(31) W(1) O(1) Al(1) -47(2) . . .
O(7) W(1) O(12) W(6) -31(2) . . .
O(12) W(1) O(7) W(2) -29.8(17) . . .
O(7) W(1) O(13) K(4) 82.1(6) . . 1_545
O(13) W(1) O(7) W(2) 175.6(7) . . .
O(7) W(1) O(19) W(7) 131.1(13) . . .
O(19) W(1) O(7) W(2) -92.2(7) . . .
O(7) W(1) O(31) W(2) 7.3(4) . . .
O(7) W(1) O(31) P(1) -135.2(9) . . .
O(31) W(1) O(7) W(2) -10.5(6) . . .
O(12) W(1) O(13) K(4) -87.7(6) . . 1_545
O(13) W(1) O(12) W(6) 123.9(14) . . .
O(12) W(1) O(19) W(7) -27.6(12) . . .
O(19) W(1) O(12) W(6) 32.7(14) . . .
O(12) W(1) O(31) W(2) 179.5(5) . . .
O(12) W(1) O(31) P(1) 37.0(8) . . .
O(31) W(1) O(12) W(6) -49.1(14) . . .
O(13) W(1) O(19) W(7) -129.0(13) . . .
O(19) W(1) O(13) K(4) -4.9(5) . . 1_545
O(19) W(1) O(31) W(2) 96.2(4) . . .
O(19) W(1) O(31) P(1) -46.3(7) . . .
O(31) W(1) O(19) W(7) 57.0(12) . . .
O(2) W(2) O(7) W(1) -75.6(7) . . .
O(7) W(2) O(2) Al(2) 121.1(19) . . .
O(2) W(2) O(8) W(3) 143.4(13) . . .
O(8) W(2) O(2) Al(2) -33.5(19) . . .
O(14) W(2) O(2) Al(2) -138.3(19) . . .
O(2) W(2) O(20) W(8) -40(2) . . .
O(20) W(2) O(2) Al(2) 31(3) . . .
O(2) W(2) O(31) W(1) 87.1(4) . . .
O(2) W(2) O(31) P(1) -130.7(7) . . .
O(31) W(2) O(2) Al(2) 48.2(19) . . .
O(7) W(2) O(8) W(3) 43(2) . . .
O(8) W(2) O(7) W(1) 24.5(17) . . .
O(14) W(2) O(7) W(1) -177.9(7) . . .
O(7) W(2) O(20) W(8) -130.5(13) . . .
O(20) W(2) O(7) W(1) 91.1(7) . . .
O(7) W(2) O(31) W(1) -7.3(4) . . .
O(7) W(2) O(31) P(1) 134.9(8) . . .
O(31) W(2) O(7) W(1) 10.4(6) . . .
O(14) W(2) O(8) W(3) -114.5(13) . . .
O(8) W(2) O(20) W(8) 25.7(13) . . .
O(20) W(2) O(8) W(3) -24.6(13) . . .
O(8) W(2) O(31) W(1) 178.8(5) . . .
O(8) W(2) O(31) P(1) -39.0(7) . . .
O(31) W(2) O(8) W(3) 56.4(13) . . .
O(14) W(2) O(20) W(8) 129.8(13) . . .
O(14) W(2) O(31) W(1) -57(2) . . .
O(14) W(2) O(31) P(1) 85(2) . . .
O(20) W(2) O(31) W(1) -96.8(4) . . .
O(20) W(2) O(31) P(1) 45.4(7) . . .
O(31) W(2) O(20) W(8) -57.1(13) . . .
O(3) W(3) O(8) W(2) -137.3(13) . . .
O(8) W(3) O(3) W(20) 112.0(10) . . .
O(8) W(3) O(3) Al(4) 112.0(10) . . .
O(3) W(3) O(9) W(4) 71.5(7) . . .
O(3) W(3) O(9) K(6) -103.1(5) . . 2_565
O(9) W(3) O(3) W(20) -46.2(10) . . .
O(9) W(3) O(3) Al(4) -46.2(10) . . .
O(3) W(3) O(15) K(6) 93.6(6) . . 2_565
O(15) W(3) O(3) W(20) -144.3(9) . . .
O(15) W(3) O(3) Al(4) -144.3(9) . . .
O(3) W(3) O(21) W(8) 55.7(19) . . .
O(21) W(3) O(3) W(20) 30(2) . . .
O(21) W(3) O(3) Al(4) 30(2) . . .
O(3) W(3) O(32) W(4) -85.5(4) . . .
O(3) W(3) O(32) P(1) 132.8(9) . . .
O(32) W(3) O(3) W(20) 29.0(9) . . .
O(32) W(3) O(3) Al(4) 29.0(9) . . .
O(8) W(3) O(9) W(4) -17.8(18) . . .
O(8) W(3) O(9) K(6) 167.7(12) . . 2_565
O(9) W(3) O(8) W(2) -48(2) . . .
O(8) W(3) O(15) K(6) -173.3(5) . . 2_565
O(15) W(3) O(8) W(2) 121.9(13) . . .
O(8) W(3) O(21) W(8) -26.7(10) . . .
O(21) W(3) O(8) W(2) 26.1(13) . . .
O(8) W(3) O(32) W(4) -177.2(4) . . .
O(8) W(3) O(32) P(1) 41.1(9) . . .
O(32) W(3) O(8) W(2) -57.0(13) . . .
O(9) W(3) O(15) K(6) 3.1(6) . . 2_565
O(15) W(3) O(9) W(4) 171.9(7) . . .
O(15) W(3) O(9) K(6) -2.7(6) . . 2_565
O(9) W(3) O(21) W(8) 132.4(10) . . .
O(21) W(3) O(9) W(4) -92.2(7) . . .
O(21) W(3) O(9) K(6) 93.3(5) . . 2_565
O(9) W(3) O(32) W(4) 6.1(4) . . .
O(9) W(3) O(32) P(1) -135.6(10) . . .
O(32) W(3) O(9) W(4) -8.8(6) . . .
O(32) W(3) O(9) K(6) 176.6(5) . . 2_565
O(15) W(3) O(21) W(8) -129.8(10) . . .
O(21) W(3) O(15) K(6) -84.7(6) . . 2_565
O(21) W(3) O(32) W(4) 94.8(4) . . .
O(21) W(3) O(32) P(1) -46.8(9) . . .
O(32) W(3) O(21) W(8) 56.9(9) . . .
O(4) W(4) O(9) W(3) -70.6(7) . . .
O(4) W(4) O(9) K(6) 101.0(10) . . 2_565
O(9) W(4) O(4) W(20) 43.5(10) . . .
O(9) W(4) O(4) Al(4) 43.5(10) . . .
O(4) W(4) O(10) W(5) 131.8(15) . . .
O(4) W(4) O(10) K(1) -91.5(4) . . 2_565
O(10) W(4) O(4) W(20) -114.1(10) . . .
O(10) W(4) O(4) Al(4) -114.1(10) . . .
O(4) W(4) O(16) K(1) 85.6(4) . . 2_565
O(4) W(4) O(16) K(2) -16.6(5) . . 2_565
O(4) W(4) O(16) K(5) -159.2(9) . . 2_565
O(16) W(4) O(4) W(20) 145.4(10) . . .
O(16) W(4) O(4) Al(4) 145.4(10) . . .
O(4) W(4) O(22) W(9) -61.3(18) . . .
O(22) W(4) O(4) W(20) -26(2) . . .
O(22) W(4) O(4) Al(4) -26(2) . . .
O(4) W(4) O(32) W(3) 85.8(4) . . .
O(4) W(4) O(32) P(1) -132.4(8) . . .
O(32) W(4) O(4) W(20) -29.6(10) . . .
O(32) W(4) O(4) Al(4) -29.6(10) . . .
O(9) W(4) O(10) W(5) 38(2) . . .
O(9) W(4) O(10) K(1) 174.7(12) . . 2_565
O(10) W(4) O(9) W(3) 24.1(19) . . .
O(10) W(4) O(9) K(6) -164.3(11) . . 2_565
O(9) W(4) O(16) K(1) 176.5(4) . . 2_565
O(9) W(4) O(16) K(2) 74.4(5) . . 2_565
O(9) W(4) O(16) K(5) -68.3(10) . . 2_565
O(16) W(4) O(9) W(3) -171.4(7) . . .
O(16) W(4) O(9) K(6) 0.2(10) . . 2_565
O(9) W(4) O(22) W(9) -131.6(11) . . .
O(22) W(4) O(9) W(3) 91.3(7) . . .
O(22) W(4) O(9) K(6) -97.1(10) . . 2_565
O(9) W(4) O(32) W(3) -6.0(4) . . .
O(9) W(4) O(32) P(1) 135.8(9) . . .
O(32) W(4) O(9) W(3) 8.7(6) . . .
O(32) W(4) O(9) K(6) -179.8(9) . . 2_565
O(10) W(4) O(16) K(1) -9.4(5) . . 2_565
O(10) W(4) O(16) K(2) -111.6(5) . . 2_565
O(10) W(4) O(16) K(5) 105.8(9) . . 2_565
O(16) W(4) O(10) W(5) -126.7(15) . . .
O(16) W(4) O(10) K(1) 10.1(6) . . 2_565
O(10) W(4) O(22) W(9) 27.7(11) . . .
O(22) W(4) O(10) W(5) -28.9(15) . . .
O(22) W(4) O(10) K(1) 107.9(4) . . 2_565
O(10) W(4) O(32) W(3) 179.8(3) . . .
O(10) W(4) O(32) P(1) -38.4(8) . . .
O(32) W(4) O(10) W(5) 52.8(15) . . .
O(32) W(4) O(10) K(1) -170.4(4) . . 2_565
O(16) W(4) O(22) W(9) 127.0(11) . . .
O(22) W(4) O(16) K(1) -97.2(4) . . 2_565
O(22) W(4) O(16) K(2) 160.6(4) . . 2_565
O(22) W(4) O(16) K(5) 18.0(10) . . 2_565
O(22) W(4) O(32) W(3) -93.0(4) . . .
O(22) W(4) O(32) P(1) 48.8(8) . . .
O(32) W(4) O(22) W(9) -58.0(10) . . .
O(5) W(5) O(10) W(4) -133.7(15) . . .
O(5) W(5) O(10) K(1) 88.7(4) . . 2_565
O(10) W(5) O(5) W(19) 104.4(9) . . .
O(10) W(5) O(5) Al(3) 104.4(9) . . .
O(5) W(5) O(11) W(6) 70.1(7) . . .
O(11) W(5) O(5) W(19) -51.2(9) . . .
O(11) W(5) O(5) Al(3) -51.2(9) . . .
O(5) W(5) O(17) K(1) -80.5(5) . . 2_565
O(5) W(5) O(17) K(9) 44.0(5) . . 2_665
O(17) W(5) O(5) W(19) -153.8(9) . . .
O(17) W(5) O(5) Al(3) -153.8(9) . . .
O(5) W(5) O(23) W(9) 55(2) . . .
O(23) W(5) O(5) W(19) 25(2) . . .
O(23) W(5) O(5) Al(3) 25(2) . . .
O(10) W(5) O(11) W(6) -18.3(18) . . .
O(11) W(5) O(10) W(4) -46(2) . . .
O(11) W(5) O(10) K(1) 176.4(11) . . 2_565
O(10) W(5) O(17) K(1) 12.8(6) . . 2_565
O(10) W(5) O(17) K(9) 137.2(5) . . 2_665
O(17) W(5) O(10) W(4) 124.7(15) . . .
O(17) W(5) O(10) K(1) -12.9(6) . . 2_565
O(10) W(5) O(23) W(9) -25.6(13) . . .
O(23) W(5) O(10) W(4) 28.0(15) . . .
O(23) W(5) O(10) K(1) -109.6(4) . . 2_565
O(11) W(5) O(17) K(1) -171.2(5) . . 2_565
O(11) W(5) O(17) K(9) -46.7(6) . . 2_665
O(17) W(5) O(11) W(6) 171.1(7) . . .
O(11) W(5) O(23) W(9) 131.0(13) . . .
O(23) W(5) O(11) W(6) -91.9(7) . . .
O(17) W(5) O(23) W(9) -126.6(13) . . .
O(23) W(5) O(17) K(1) 99.9(5) . . 2_565
O(23) W(5) O(17) K(9) -135.6(5) . . 2_665
O(6) W(6) O(11) W(5) -69.5(7) . . .
O(11) W(6) O(6) W(19) 48.7(9) . . .
O(11) W(6) O(6) Al(3) 48.7(9) . . .
O(6) W(6) O(12) W(1) 128.0(14) . . .
O(12) W(6) O(6) W(19) -107.6(9) . . .
O(12) W(6) O(6) Al(3) -107.6(9) . . .
O(18) W(6) O(6) W(19) 149.1(9) . . .
O(18) W(6) O(6) Al(3) 149.1(9) . . .
O(6) W(6) O(24) W(7) -62.7(19) . . .
O(24) W(6) O(6) W(19) -18(2) . . .
O(24) W(6) O(6) Al(3) -18(2) . . .
O(6) W(6) O(33) P(1) -133.4(10) . . .
O(33) W(6) O(6) W(19) -25.6(8) . . .
O(33) W(6) O(6) Al(3) -25.6(8) . . .
O(11) W(6) O(12) W(1) 28(2) . . .
O(12) W(6) O(11) W(5) 31.9(17) . . .
O(18) W(6) O(11) W(5) -171.1(7) . . .
O(11) W(6) O(24) W(7) -130.4(10) . . .
O(24) W(6) O(11) W(5) 93.5(7) . . .
O(11) W(6) O(33) P(1) 135.1(10) . . .
O(33) W(6) O(11) W(5) 10.8(6) . . .
O(18) W(6) O(12) W(1) -128.9(14) . . .
O(12) W(6) O(24) W(7) 28.4(10) . . .
O(24) W(6) O(12) W(1) -33.5(14) . . .
O(12) W(6) O(33) P(1) -36.4(9) . . .
O(33) W(6) O(12) W(1) 48.4(14) . . .
O(18) W(6) O(24) W(7) 129.7(10) . . .
O(24) W(6) O(33) P(1) 48.9(9) . . .
O(33) W(6) O(24) W(7) -55.4(10) . . .
O(19) W(7) O(24) W(6) -28.8(10) . . .
O(24) W(7) O(19) W(1) 28.8(13) . . .
O(19) W(7) O(25) W(8) 83.9(7) . . .
O(25) W(7) O(19) W(1) -129.3(13) . . .
O(19) W(7) O(27) W(9) 0.1(13) . . .
O(27) W(7) O(19) W(1) -56(2) . . .
O(28) W(7) O(19) W(1) 131.4(12) . . .
O(19) W(7) O(34) W(8) -90.4(4) . . .
O(19) W(7) O(34) W(9) 178.2(4) . . .
O(19) W(7) O(34) P(1) 43.9(6) . . .
O(34) W(7) O(19) W(1) -57.4(12) . . .
O(24) W(7) O(25) W(8) 3.6(19) . . .
O(25) W(7) O(24) W(6) 52(2) . . .
O(24) W(7) O(27) W(9) -83.8(6) . . .
O(27) W(7) O(24) W(6) 128.1(10) . . .
O(28) W(7) O(24) W(6) -131.4(10) . . .
O(24) W(7) O(34) W(8) -178.1(5) . . .
O(24) W(7) O(34) W(9) 90.5(4) . . .
O(24) W(7) O(34) P(1) -43.8(6) . . .
O(34) W(7) O(24) W(6) 55.7(10) . . .
O(25) W(7) O(27) W(9) 74.4(6) . . .
O(27) W(7) O(25) W(8) -73.8(7) . . .
O(28) W(7) O(25) W(8) -173.3(7) . . .
O(25) W(7) O(34) W(8) 0.4(4) . . .
O(25) W(7) O(34) W(9) -91.1(5) . . .
O(25) W(7) O(34) P(1) 134.6(7) . . .
O(34) W(7) O(25) W(8) -0.5(6) . . .
O(28) W(7) O(27) W(9) 172.9(6) . . .
O(27) W(7) O(34) W(8) 90.3(4) . . .
O(27) W(7) O(34) W(9) -1.2(3) . . .
O(27) W(7) O(34) P(1) -135.5(6) . . .
O(34) W(7) O(27) W(9) 1.7(5) . . .
O(28) W(7) O(34) W(8) 40(2) . . .
O(28) W(7) O(34) W(9) -52(2) . . .
O(28) W(7) O(34) P(1) 174.2(19) . . .
O(20) W(8) O(21) W(3) 27.0(10) . . .
O(21) W(8) O(20) W(2) -27.2(13) . . .
O(20) W(8) O(25) W(7) -83.4(7) . . .
O(25) W(8) O(20) W(2) 129.2(13) . . .
O(20) W(8) O(26) W(9) 11.1(14) . . .
O(20) W(8) O(26) K(8) 174.5(8) . . 1_545
O(26) W(8) O(20) W(2) 46.6(19) . . .
O(20) W(8) O(29) K(3) -53.0(10) . . 1_545
O(29) W(8) O(20) W(2) -129.8(13) . . .
O(20) W(8) O(34) W(7) 92.0(4) . . .
O(20) W(8) O(34) W(9) -176.2(3) . . .
O(20) W(8) O(34) P(1) -41.3(6) . . .
O(34) W(8) O(20) W(2) 56.7(13) . . .
O(21) W(8) O(25) W(7) -0.8(18) . . .
O(25) W(8) O(21) W(3) -56.5(17) . . .
O(21) W(8) O(26) W(9) 84.9(6) . . .
O(21) W(8) O(26) K(8) -111.7(6) . . 1_545
O(26) W(8) O(21) W(3) -130.4(10) . . .
O(21) W(8) O(29) K(3) -142.5(9) . . 1_545
O(29) W(8) O(21) W(3) 129.9(10) . . .
O(21) W(8) O(34) W(7) 179.1(5) . . .
O(21) W(8) O(34) W(9) -89.0(4) . . .
O(21) W(8) O(34) P(1) 45.8(6) . . .
O(34) W(8) O(21) W(3) -57.8(10) . . .
O(25) W(8) O(26) W(9) -72.3(6) . . .
O(25) W(8) O(26) K(8) 91.1(6) . . 1_545
O(26) W(8) O(25) W(7) 73.2(7) . . .
O(25) W(8) O(29) K(3) 40.1(11) . . 1_545
O(29) W(8) O(25) W(7) 172.9(7) . . .
O(25) W(8) O(34) W(7) -0.4(4) . . .
O(25) W(8) O(34) W(9) 91.5(4) . . .
O(25) W(8) O(34) P(1) -133.6(7) . . .
O(34) W(8) O(25) W(7) 0.5(6) . . .
O(26) W(8) O(29) K(3) 128.5(10) . . 1_545
O(29) W(8) O(26) W(9) -172.4(6) . . .
O(29) W(8) O(26) K(8) -9.0(6) . . 1_545
O(26) W(8) O(34) W(7) -92.2(4) . . .
O(26) W(8) O(34) W(9) -0.4(3) . . .
O(26) W(8) O(34) P(1) 134.5(7) . . .
O(34) W(8) O(26) W(9) 0.6(5) . . .
O(34) W(8) O(26) K(8) 164.0(6) . . 1_545
O(29) W(8) O(34) W(7) -49(2) . . .
O(29) W(8) O(34) W(9) 43(2) . . .
O(29) W(8) O(34) P(1) 178(2) . . .
O(34) W(8) O(29) K(3) 87(2) . . 1_545
O(22) W(9) O(23) W(5) 25.9(13) . . .
O(23) W(9) O(22) W(4) -27.0(11) . . .
O(22) W(9) O(26) W(8) -85.3(6) . . .
O(22) W(9) O(26) K(8) 110.5(6) . . 1_545
O(26) W(9) O(22) W(4) 130.3(11) . . .
O(22) W(9) O(27) W(7) 5.1(15) . . .
O(27) W(9) O(22) W(4) 51.1(16) . . .
O(22) W(9) O(30) K(5) 172.0(10) . . 1_545
O(30) W(9) O(22) W(4) -129.0(11) . . .
O(22) W(9) O(34) W(7) -176.2(4) . . .
O(22) W(9) O(34) W(8) 91.6(4) . . .
O(22) W(9) O(34) P(1) -43.1(6) . . .
O(34) W(9) O(22) W(4) 57.6(11) . . .
O(23) W(9) O(26) W(8) -4.3(14) . . .
O(23) W(9) O(26) K(8) -168.5(9) . . 1_545
O(26) W(9) O(23) W(5) -55.6(18) . . .
O(23) W(9) O(27) W(7) 82.9(7) . . .
O(27) W(9) O(23) W(5) -131.8(13) . . .
O(23) W(9) O(30) K(5) 82.8(11) . . 1_545
O(30) W(9) O(23) W(5) 126.8(13) . . .
O(23) W(9) O(34) W(7) -88.8(4) . . .
O(23) W(9) O(34) W(8) 178.9(4) . . .
O(23) W(9) O(34) P(1) 44.2(6) . . .
O(34) W(9) O(23) W(5) -59.3(13) . . .
O(26) W(9) O(27) W(7) -74.8(7) . . .
O(27) W(9) O(26) W(8) 72.2(6) . . .
O(27) W(9) O(26) K(8) -91.9(6) . . 1_545
O(26) W(9) O(30) K(5) -96.3(11) . . 1_545
O(30) W(9) O(26) W(8) 173.2(6) . . .
O(30) W(9) O(26) K(8) 9.1(6) . . 1_545
O(26) W(9) O(34) W(7) 92.7(4) . . .
O(26) W(9) O(34) W(8) 0.4(3) . . .
O(26) W(9) O(34) P(1) -134.3(7) . . .
O(34) W(9) O(26) W(8) -0.6(5) . . .
O(34) W(9) O(26) K(8) -164.7(6) . . 1_545
O(27) W(9) O(30) K(5) -8.0(12) . . 1_545
O(30) W(9) O(27) W(7) -174.9(6) . . .
O(27) W(9) O(34) W(7) 1.2(3) . . .
O(27) W(9) O(34) W(8) -91.1(4) . . .
O(27) W(9) O(34) P(1) 134.2(7) . . .
O(34) W(9) O(27) W(7) -1.7(5) . . .
O(35) W(10) O(41) W(11) -73.0(6) . . .
O(35) W(10) O(41) K(4) 82.3(7) . . 2_666
O(41) W(10) O(35) Al(1) 125(2) . . .
O(35) W(10) O(46) W(15) 138.5(18) . . .
O(46) W(10) O(35) Al(1) -31(2) . . .
O(47) W(10) O(35) Al(1) -133(2) . . .
O(35) W(10) O(53) W(16) -48(2) . . .
O(53) W(10) O(35) Al(1) 40(3) . . .
O(35) W(10) O(65) W(11) 86.3(4) . . .
O(35) W(10) O(65) P(2) -130.0(8) . . .
O(65) W(10) O(35) Al(1) 52(2) . . .
O(41) W(10) O(46) W(15) 33(2) . . .
O(46) W(10) O(41) W(11) 31.7(14) . . .
O(46) W(10) O(41) K(4) -173.0(9) . . 2_666
O(47) W(10) O(41) W(11) -174.6(5) . . .
O(47) W(10) O(41) K(4) -19.3(7) . . 2_666
O(41) W(10) O(53) W(16) -133.9(12) . . .
O(53) W(10) O(41) W(11) 94.1(5) . . .
O(53) W(10) O(41) K(4) -110.6(7) . . 2_666
O(41) W(10) O(65) W(11) -8.9(3) . . .
O(41) W(10) O(65) P(2) 134.8(8) . . .
O(65) W(10) O(41) W(11) 12.7(4) . . .
O(65) W(10) O(41) K(4) 168.0(7) . . 2_666
O(47) W(10) O(46) W(15) -120.2(18) . . .
O(46) W(10) O(53) W(16) 23.5(11) . . .
O(53) W(10) O(46) W(15) -29.3(18) . . .
O(46) W(10) O(65) W(11) 179.2(4) . . .
O(46) W(10) O(65) P(2) -37.1(8) . . .
O(65) W(10) O(46) W(15) 51.8(18) . . .
O(47) W(10) O(53) W(16) 125.0(12) . . .
O(53) W(10) O(65) W(11) -96.2(4) . . .
O(53) W(10) O(65) P(2) 47.4(7) . . .
O(65) W(10) O(53) W(16) -59.8(11) . . .
O(36) W(11) O(41) W(10) 72.1(5) . . .
O(36) W(11) O(41) K(4) -87.8(5) . . 2_666
O(41) W(11) O(36) Al(2) -119(2) . . .
O(36) W(11) O(42) W(12) -133.4(16) . . .
O(36) W(11) O(42) K(3) 96.0(4) . . 2_566
O(42) W(11) O(36) Al(2) 38(2) . . .
O(36) W(11) O(48) K(3) -89.0(4) . . 2_566
O(48) W(11) O(36) Al(2) 139(2) . . .
O(36) W(11) O(54) W(17) 39(2) . . .
O(54) W(11) O(36) Al(2) -28(4) . . .
O(36) W(11) O(65) W(10) -87.7(4) . . .
O(36) W(11) O(65) P(2) 129.3(9) . . .
O(65) W(11) O(36) Al(2) -45(2) . . .
O(41) W(11) O(42) W(12) -25(2) . . .
O(41) W(11) O(42) K(3) -155.9(9) . . 2_566
O(42) W(11) O(41) W(10) -35.3(14) . . .
O(42) W(11) O(41) K(4) 164.8(9) . . 2_666
O(41) W(11) O(48) K(3) 173.4(4) . . 2_566
O(48) W(11) O(41) W(10) 174.2(5) . . .
O(48) W(11) O(41) K(4) 14.3(5) . . 2_666
O(41) W(11) O(54) W(17) 130.8(12) . . .
O(54) W(11) O(41) W(10) -93.7(5) . . .
O(54) W(11) O(41) K(4) 106.4(4) . . 2_666
O(41) W(11) O(65) W(10) 8.8(3) . . .
O(41) W(11) O(65) P(2) -134.2(9) . . .
O(65) W(11) O(41) W(10) -12.8(4) . . .
O(65) W(11) O(41) K(4) -172.7(5) . . 2_666
O(42) W(11) O(48) K(3) 5.5(5) . . 2_566
O(48) W(11) O(42) W(12) 125.2(15) . . .
O(48) W(11) O(42) K(3) -5.4(5) . . 2_566
O(42) W(11) O(54) W(17) -28.1(11) . . .
O(54) W(11) O(42) W(12) 33.6(15) . . .
O(54) W(11) O(42) K(3) -97.0(4) . . 2_566
O(42) W(11) O(65) W(10) 179.5(4) . . .
O(42) W(11) O(65) P(2) 36.5(8) . . .
O(65) W(11) O(42) W(12) -47.0(15) . . .
O(65) W(11) O(42) K(3) -177.7(4) . . 2_566
O(48) W(11) O(54) W(17) -128.1(12) . . .
O(54) W(11) O(48) K(3) 87.8(4) . . 2_566
O(54) W(11) O(65) W(10) 96.7(4) . . .
O(54) W(11) O(65) P(2) -46.3(8) . . .
O(65) W(11) O(54) W(17) 56.7(11) . . .
O(37) W(12) O(42) W(11) 127.8(15) . . .
O(37) W(12) O(42) K(3) -101.4(4) . . 2_566
O(42) W(12) O(37) W(20) -105.7(8) . . .
O(42) W(12) O(37) Al(4) -105.7(8) . . .
O(37) W(12) O(43) W(13) -69.9(7) . . .
O(43) W(12) O(37) W(20) 52.4(8) . . .
O(43) W(12) O(37) Al(4) 52.4(8) . . .
O(37) W(12) O(49) K(3) 96.4(5) . . 2_566
O(49) W(12) O(37) W(20) 154.0(8) . . .
O(49) W(12) O(37) Al(4) 154.0(8) . . .
O(37) W(12) O(55) W(17) -60.0(19) . . .
O(55) W(12) O(37) W(20) -19.9(18) . . .
O(55) W(12) O(37) Al(4) -19.9(18) . . .
O(37) W(12) O(66) W(13) 84.7(3) . . .
O(37) W(12) O(66) P(2) -131.8(6) . . .
O(66) W(12) O(37) W(20) -22.0(8) . . .
O(66) W(12) O(37) Al(4) -22.0(8) . . .
O(42) W(12) O(43) W(13) 24.8(18) . . .
O(43) W(12) O(42) W(11) 34(2) . . .
O(43) W(12) O(42) K(3) 164.5(12) . . 2_566
O(42) W(12) O(49) K(3) 2.3(6) . . 2_566
O(49) W(12) O(42) W(11) -132.9(15) . . .
O(49) W(12) O(42) K(3) -2.1(5) . . 2_566
O(42) W(12) O(55) W(17) 26.8(11) . . .
O(55) W(12) O(42) W(11) -34.5(15) . . .
O(55) W(12) O(42) K(3) 96.3(4) . . 2_566
O(42) W(12) O(66) W(13) 178.3(4) . . .
O(42) W(12) O(66) P(2) -38.2(6) . . .
O(66) W(12) O(42) W(11) 47.6(15) . . .
O(66) W(12) O(42) K(3) 178.4(4) . . 2_566
O(43) W(12) O(49) K(3) -172.6(5) . . 2_566
O(49) W(12) O(43) W(13) -168.6(7) . . .
O(43) W(12) O(55) W(17) -132.8(11) . . .
O(55) W(12) O(43) W(13) 93.2(7) . . .
O(43) W(12) O(66) W(13) -7.1(4) . . .
O(43) W(12) O(66) P(2) 136.4(7) . . .
O(66) W(12) O(43) W(13) 10.4(6) . . .
O(49) W(12) O(55) W(17) 126.1(11) . . .
O(55) W(12) O(49) K(3) -85.5(4) . . 2_566
O(55) W(12) O(66) W(13) -94.6(3) . . .
O(55) W(12) O(66) P(2) 48.9(6) . . .
O(66) W(12) O(55) W(17) -57.9(10) . . .
O(38) W(13) O(43) W(12) 69.5(7) . . .
O(43) W(13) O(38) W(20) -53.7(9) . . .
O(43) W(13) O(38) Al(4) -53.7(9) . . .
O(38) W(13) O(44) W(14) -133.3(11) . . .
O(44) W(13) O(38) W(20) 102.5(9) . . .
O(44) W(13) O(38) Al(4) 102.5(9) . . .
O(50) W(13) O(38) W(20) -154.7(9) . . .
O(50) W(13) O(38) Al(4) -154.7(9) . . .
O(38) W(13) O(56) W(18) 57.0(19) . . .
O(38) W(13) O(56) K(1) -162.3(10) . . .
O(56) W(13) O(38) W(20) 18.2(19) . . .
O(56) W(13) O(38) Al(4) 18.2(19) . . .
O(38) W(13) O(66) W(12) -84.1(4) . . .
O(38) W(13) O(66) P(2) 132.3(8) . . .
O(66) W(13) O(38) W(20) 19.6(8) . . .
O(66) W(13) O(38) Al(4) 19.6(8) . . .
O(43) W(13) O(44) W(14) -41.5(18) . . .
O(44) W(13) O(43) W(12) -23.3(16) . . .
O(50) W(13) O(43) W(12) 170.3(7) . . .
O(43) W(13) O(56) W(18) 129.3(11) . . .
O(43) W(13) O(56) K(1) -90.1(4) . . .
O(56) W(13) O(43) W(12) -92.1(7) . . .
O(43) W(13) O(66) W(12) 7.2(4) . . .
O(43) W(13) O(66) P(2) -136.4(9) . . .
O(66) W(13) O(43) W(12) -10.2(6) . . .
O(50) W(13) O(44) W(14) 124.9(11) . . .
O(44) W(13) O(56) W(18) -28.5(11) . . .
O(44) W(13) O(56) K(1) 112.2(4) . . .
O(56) W(13) O(44) W(14) 27.4(10) . . .
O(44) W(13) O(66) W(12) -178.1(4) . . .
O(44) W(13) O(66) P(2) 38.3(8) . . .
O(66) W(13) O(44) W(14) -54.1(10) . . .
O(50) W(13) O(56) W(18) -130.1(11) . . .
O(50) W(13) O(56) K(1) 10.6(5) . . .
O(56) W(13) O(66) W(12) 95.5(4) . . .
O(56) W(13) O(66) P(2) -48.1(7) . . .
O(66) W(13) O(56) W(18) 55.6(10) . . .
O(66) W(13) O(56) K(1) -163.7(4) . . .
O(39) W(14) O(44) W(13) 134.2(11) . . .
O(44) W(14) O(39) W(19) -107.6(10) . . .
O(44) W(14) O(39) Al(3) -107.6(10) . . .
O(39) W(14) O(45) W(15) -70.7(7) . . .
O(45) W(14) O(39) W(19) 48.5(10) . . .
O(45) W(14) O(39) Al(3) 48.5(10) . . .
O(39) W(14) O(51) K(2) 178.0(5) . . .
O(39) W(14) O(51) K(7) -26.0(10) . . 2_665
O(51) W(14) O(39) W(19) 148.4(9) . . .
O(51) W(14) O(39) Al(3) 148.4(9) . . .
O(39) W(14) O(57) W(18) -63(2) . . .
O(39) W(14) O(57) K(2) 173.3(12) . . .
O(57) W(14) O(39) W(19) -20(2) . . .
O(57) W(14) O(39) Al(3) -20(2) . . .
O(39) W(14) O(67) W(15) 83.6(4) . . .
O(39) W(14) O(67) P(2) -134.2(9) . . .
O(67) W(14) O(39) W(19) -25.0(9) . . .
O(67) W(14) O(39) Al(3) -25.0(9) . . .
O(44) W(14) O(45) W(15) 25.5(15) . . .
O(45) W(14) O(44) W(13) 39.3(18) . . .
O(44) W(14) O(51) K(2) 80.8(6) . . .
O(44) W(14) O(51) K(7) -123.2(9) . . 2_665
O(51) W(14) O(44) W(13) -123.0(11) . . .
O(44) W(14) O(57) W(18) 25.5(11) . . .
O(44) W(14) O(57) K(2) -97.7(3) . . .
O(57) W(14) O(44) W(13) -26.4(10) . . .
O(44) W(14) O(67) W(15) 179.1(4) . . .
O(44) W(14) O(67) P(2) -38.7(8) . . .
O(67) W(14) O(44) W(13) 54.2(10) . . .
O(45) W(14) O(51) K(2) -92.0(5) . . .
O(45) W(14) O(51) K(7) 64.0(10) . . 2_665
O(51) W(14) O(45) W(15) -172.0(7) . . .
O(45) W(14) O(57) W(18) -132.7(11) . . .
O(45) W(14) O(57) K(2) 104.1(3) . . .
O(57) W(14) O(45) W(15) 91.2(7) . . .
O(45) W(14) O(67) W(15) -7.1(4) . . .
O(45) W(14) O(67) P(2) 135.1(9) . . .
O(67) W(14) O(45) W(15) 10.1(6) . . .
O(51) W(14) O(57) W(18) 127.8(11) . . .
O(51) W(14) O(57) K(2) 4.6(4) . . .
O(57) W(14) O(51) K(2) -5.8(6) . . .
O(57) W(14) O(51) K(7) 150.2(9) . . 2_665
O(57) W(14) O(67) W(15) -94.8(4) . . .
O(57) W(14) O(67) P(2) 47.4(8) . . .
O(67) W(14) O(57) W(18) -58.7(11) . . .
O(67) W(14) O(57) K(2) 178.1(3) . . .
O(40) W(15) O(45) W(14) 70.5(7) . . .
O(45) W(15) O(40) W(19) -47.7(9) . . .
O(45) W(15) O(40) Al(3) -47.7(9) . . .
O(40) W(15) O(46) W(10) -132.3(18) . . .
O(46) W(15) O(40) W(19) 109.6(9) . . .
O(46) W(15) O(40) Al(3) 109.6(9) . . .
O(40) W(15) O(52) K(7) 163.1(4) . . .
O(40) W(15) O(52) K(2) 31.5(8) . . 2_665
O(52) W(15) O(40) W(19) -146.6(9) . . .
O(52) W(15) O(40) Al(3) -146.6(9) . . .
O(40) W(15) O(58) W(16) 57(2) . . .
O(40) W(15) O(58) K(7) -155.2(12) . . .
O(58) W(15) O(40) W(19) 25.7(19) . . .
O(58) W(15) O(40) Al(3) 25.7(19) . . .
O(40) W(15) O(67) W(14) -84.0(4) . . .
O(40) W(15) O(67) P(2) 133.5(6) . . .
O(67) W(15) O(40) W(19) 27.6(8) . . .
O(67) W(15) O(40) Al(3) 27.6(8) . . .
O(45) W(15) O(46) W(10) -36(2) . . .
O(46) W(15) O(45) W(14) -27.1(18) . . .
O(45) W(15) O(52) K(7) 72.8(6) . . .
O(45) W(15) O(52) K(2) -58.8(9) . . 2_665
O(52) W(15) O(45) W(14) 170.3(7) . . .
O(45) W(15) O(58) W(16) 131.1(12) . . .
O(45) W(15) O(58) K(7) -81.4(5) . . .
O(58) W(15) O(45) W(14) -93.4(7) . . .
O(45) W(15) O(67) W(14) 7.2(4) . . .
O(45) W(15) O(67) P(2) -135.3(7) . . .
O(67) W(15) O(45) W(14) -10.2(6) . . .
O(46) W(15) O(52) K(7) -100.3(5) . . .
O(46) W(15) O(52) K(2) 128.0(8) . . 2_665
O(52) W(15) O(46) W(10) 126.5(18) . . .
O(46) W(15) O(58) W(16) -28.0(12) . . .
O(46) W(15) O(58) K(7) 119.4(5) . . .
O(58) W(15) O(46) W(10) 30.9(18) . . .
O(46) W(15) O(67) W(14) -179.3(4) . . .
O(46) W(15) O(67) P(2) 38.2(6) . . .
O(67) W(15) O(46) W(10) -52.2(18) . . .
O(52) W(15) O(58) W(16) -130.3(12) . . .
O(52) W(15) O(58) K(7) 17.2(6) . . .
O(58) W(15) O(52) K(7) -14.6(5) . . .
O(58) W(15) O(52) K(2) -146.3(8) . . 2_665
O(58) W(15) O(67) W(14) 95.5(3) . . .
O(58) W(15) O(67) P(2) -47.0(6) . . .
O(67) W(15) O(58) W(16) 55.5(12) . . .
O(67) W(15) O(58) K(7) -157.1(5) . . .
O(53) W(16) O(58) W(15) 28.2(12) . . .
O(53) W(16) O(58) K(7) -120.5(5) . . .
O(58) W(16) O(53) W(10) -25.0(12) . . .
O(53) W(16) O(59) W(17) -81.0(6) . . .
O(59) W(16) O(53) W(10) 131.9(12) . . .
O(53) W(16) O(61) W(18) 6.2(16) . . .
O(61) W(16) O(53) W(10) 54.2(17) . . .
O(53) W(16) O(62) K(7) 106.6(4) . . .
O(62) W(16) O(53) W(10) -127.4(12) . . .
O(53) W(16) O(68) W(17) 90.1(4) . . .
O(53) W(16) O(68) W(18) -178.1(4) . . .
O(53) W(16) O(68) P(2) -43.1(6) . . .
O(68) W(16) O(53) W(10) 59.5(11) . . .
O(58) W(16) O(59) W(17) 3.3(12) . . .
O(59) W(16) O(58) W(15) -56.6(16) . . .
O(59) W(16) O(58) K(7) 154.8(8) . . .
O(58) W(16) O(61) W(18) 85.5(7) . . .
O(61) W(16) O(58) W(15) -127.3(12) . . .
O(61) W(16) O(58) K(7) 84.1(5) . . .
O(58) W(16) O(62) K(7) 15.6(4) . . .
O(62) W(16) O(58) W(15) 132.3(12) . . .
O(62) W(16) O(58) K(7) -16.4(5) . . .
O(58) W(16) O(68) W(17) 178.5(3) . . .
O(58) W(16) O(68) W(18) -89.7(3) . . .
O(58) W(16) O(68) P(2) 45.2(6) . . .
O(68) W(16) O(58) W(15) -55.9(12) . . .
O(68) W(16) O(58) K(7) 155.4(4) . . .
O(59) W(16) O(61) W(18) -72.5(7) . . .
O(61) W(16) O(59) W(17) 74.5(6) . . .
O(59) W(16) O(62) K(7) -160.8(4) . . .
O(62) W(16) O(59) W(17) 174.5(5) . . .
O(59) W(16) O(68) W(17) -1.8(2) . . .
O(59) W(16) O(68) W(18) 90.1(3) . . .
O(59) W(16) O(68) P(2) -135.0(7) . . .
O(68) W(16) O(59) W(17) 2.6(4) . . .
O(61) W(16) O(62) K(7) -74.2(5) . . .
O(62) W(16) O(61) W(18) -172.2(7) . . .
O(61) W(16) O(68) W(17) -92.3(4) . . .
O(61) W(16) O(68) W(18) -0.4(4) . . .
O(61) W(16) O(68) P(2) 134.5(7) . . .
O(68) W(16) O(61) W(18) 0.6(6) . . .
O(62) W(16) O(68) W(17) -51(2) . . .
O(62) W(16) O(68) W(18) 41(2) . . .
O(62) W(16) O(68) P(2) 176(2) . . .
O(68) W(16) O(62) K(7) -114(2) . . .
O(54) W(17) O(55) W(12) -25.9(11) . . .
O(55) W(17) O(54) W(11) 27.8(12) . . .
O(54) W(17) O(59) W(16) 80.9(5) . . .
O(59) W(17) O(54) W(11) -129.5(12) . . .
O(54) W(17) O(60) W(18) -10.2(18) . . .
O(54) W(17) O(60) K(8) -173.5(10) . . .
O(60) W(17) O(54) W(11) -48.3(19) . . .
O(54) W(17) O(63) K(3) 46.9(10) . . .
O(63) W(17) O(54) W(11) 129.9(12) . . .
O(54) W(17) O(68) W(16) -91.1(4) . . .
O(54) W(17) O(68) W(18) 177.3(5) . . .
O(54) W(17) O(68) P(2) 42.4(7) . . .
O(68) W(17) O(54) W(11) -56.8(11) . . .
O(55) W(17) O(59) W(16) -4.8(12) . . .
O(59) W(17) O(55) W(12) 60.5(15) . . .
O(55) W(17) O(60) W(18) -86.5(7) . . .
O(55) W(17) O(60) K(8) 110.2(7) . . .
O(60) W(17) O(55) W(12) 130.7(11) . . .
O(55) W(17) O(63) K(3) 137.3(8) . . .
O(63) W(17) O(55) W(12) -129.6(10) . . .
O(55) W(17) O(68) W(16) -179.1(3) . . .
O(55) W(17) O(68) W(18) 89.3(3) . . .
O(55) W(17) O(68) P(2) -45.5(6) . . .
O(68) W(17) O(55) W(12) 58.4(10) . . .
O(59) W(17) O(60) W(18) 72.1(7) . . .
O(59) W(17) O(60) K(8) -91.2(7) . . .
O(60) W(17) O(59) W(16) -75.3(5) . . .
O(59) W(17) O(63) K(3) -46.7(9) . . .
O(63) W(17) O(59) W(16) -174.8(5) . . .
O(59) W(17) O(68) W(16) 1.8(2) . . .
O(59) W(17) O(68) W(18) -89.8(3) . . .
O(59) W(17) O(68) P(2) 135.3(7) . . .
O(68) W(17) O(59) W(16) -2.6(4) . . .
O(60) W(17) O(63) K(3) -133.9(8) . . .
O(63) W(17) O(60) W(18) 171.5(8) . . .
O(63) W(17) O(60) K(8) 8.2(8) . . .
O(60) W(17) O(68) W(16) 92.5(4) . . .
O(60) W(17) O(68) W(18) 0.9(4) . . .
O(60) W(17) O(68) P(2) -133.9(8) . . .
O(68) W(17) O(60) W(18) -1.3(6) . . .
O(68) W(17) O(60) K(8) -164.7(8) . . .
O(63) W(17) O(68) W(16) 50(2) . . .
O(63) W(17) O(68) W(18) -42(2) . . .
O(63) W(17) O(68) P(2) -177(2) . . .
O(68) W(17) O(63) K(3) -93(2) . . .
O(56) W(18) O(57) W(14) -26.9(11) . . .
O(56) W(18) O(57) K(2) 94.7(4) . . .
O(57) W(18) O(56) W(13) 29.0(11) . . .
O(57) W(18) O(56) K(1) -116.0(3) . . .
O(56) W(18) O(60) W(17) 87.1(7) . . .
O(56) W(18) O(60) K(8) -109.4(7) . . .
O(60) W(18) O(56) W(13) -128.2(11) . . .
O(60) W(18) O(56) K(1) 86.9(3) . . .
O(56) W(18) O(61) W(16) -6.8(18) . . .
O(61) W(18) O(56) W(13) -50(2) . . .
O(61) W(18) O(56) K(1) 165.1(11) . . .
O(56) W(18) O(64) K(1) 18.4(6) . . .
O(56) W(18) O(64) K(5) 177.9(11) . . .
O(64) W(18) O(56) W(13) 131.0(11) . . .
O(64) W(18) O(56) K(1) -13.9(5) . . .
O(56) W(18) O(68) W(16) 178.1(4) . . .
O(56) W(18) O(68) W(17) -90.4(4) . . .
O(56) W(18) O(68) P(2) 43.7(6) . . .
O(68) W(18) O(56) W(13) -55.7(11) . . .
O(68) W(18) O(56) K(1) 159.3(3) . . .
O(57) W(18) O(60) W(17) 10.3(18) . . .
O(57) W(18) O(60) K(8) 173.8(11) . . .
O(60) W(18) O(57) W(14) 50(2) . . .
O(60) W(18) O(57) K(2) 171.8(11) . . .
O(57) W(18) O(61) W(16) -85.1(7) . . .
O(61) W(18) O(57) W(14) 131.0(11) . . .
O(61) W(18) O(57) K(2) -107.4(4) . . .
O(57) W(18) O(64) K(1) 107.2(6) . . .
O(57) W(18) O(64) K(5) -93.3(12) . . .
O(64) W(18) O(57) W(14) -127.4(11) . . .
O(64) W(18) O(57) K(2) -5.8(6) . . .
O(57) W(18) O(68) W(16) 91.2(4) . . .
O(57) W(18) O(68) W(17) -177.3(4) . . .
O(57) W(18) O(68) P(2) -43.2(7) . . .
O(68) W(18) O(57) W(14) 58.8(11) . . .
O(68) W(18) O(57) K(2) -179.6(4) . . .
O(60) W(18) O(61) W(16) 71.7(7) . . .
O(61) W(18) O(60) W(17) -70.8(7) . . .
O(61) W(18) O(60) K(8) 92.7(7) . . .
O(60) W(18) O(64) K(1) -71.8(6) . . .
O(60) W(18) O(64) K(5) 87.7(11) . . .
O(64) W(18) O(60) W(17) -172.0(7) . . .
O(64) W(18) O(60) K(8) -8.5(8) . . .
O(60) W(18) O(68) W(16) -92.4(5) . . .
O(60) W(18) O(68) W(17) -0.9(4) . . .
O(60) W(18) O(68) P(2) 133.2(7) . . .
O(68) W(18) O(60) W(17) 1.3(6) . . .
O(68) W(18) O(60) K(8) 164.9(8) . . .
O(61) W(18) O(64) K(1) -161.2(5) . . .
O(61) W(18) O(64) K(5) -1.7(12) . . .
O(64) W(18) O(61) W(16) 172.3(7) . . .
O(61) W(18) O(68) W(16) 0.4(4) . . .
O(61) W(18) O(68) W(17) 91.9(5) . . .
O(61) W(18) O(68) P(2) -134.0(7) . . .
O(68) W(18) O(61) W(16) -0.6(6) . . .
O(5) W(19) O(6) W(6) -31.1(9) . . .
O(6) W(19) O(5) W(5) 32.9(9) . . .
O(5) W(19) O(39) W(14) 169.0(10) . . .
O(39) W(19) O(5) W(5) -162.0(10) . . .
O(5) W(19) O(40) W(15) 82.9(16) . . .
O(40) W(19) O(5) W(5) 140.6(10) . . .
O(5) W(19) O(75) K(9) -10.8(5) . . 2_665
O(75) W(19) O(5) W(5) 115.6(9) . . .
O(76) W(19) O(5) W(5) -63.4(10) . . .
O(6) W(19) O(39) W(14) -129.7(16) . . .
O(39) W(19) O(6) W(6) -91.6(18) . . .
O(6) W(19) O(40) W(15) -170.8(8) . . .
O(40) W(19) O(6) W(6) 167.7(9) . . .
O(6) W(19) O(75) K(9) 79.4(6) . . 2_665
O(75) W(19) O(6) W(6) -111.2(9) . . .
O(76) W(19) O(6) W(6) 68.9(10) . . .
O(39) W(19) O(40) W(15) 26.0(9) . . .
O(40) W(19) O(39) W(14) -27.5(10) . . .
O(39) W(19) O(75) K(9) -94.9(6) . . 2_665
O(75) W(19) O(39) W(14) -110.1(10) . . .
O(76) W(19) O(39) W(14) 69.9(11) . . .
O(40) W(19) O(75) K(9) 177.4(6) . . 2_665
O(75) W(19) O(40) W(15) 107.6(9) . . .
O(76) W(19) O(40) W(15) -73.4(9) . . .
O(3) W(20) O(4) W(4) -22.8(10) . . .
O(4) W(20) O(3) W(3) 23.4(9) . . .
O(3) W(20) O(37) W(12) 166.3(8) . . .
O(37) W(20) O(3) W(3) -175.0(9) . . .
O(3) W(20) O(38) W(13) 139.8(12) . . .
O(38) W(20) O(3) W(3) 83.1(15) . . .
O(3) W(20) O(77) K(2) -115.0(5) . . 2_565
O(77) W(20) O(3) W(3) 104.2(10) . . .
O(78) W(20) O(3) W(3) -75.8(10) . . .
O(4) W(20) O(37) W(12) -85.3(17) . . .
O(37) W(20) O(4) W(4) -132.7(11) . . .
O(4) W(20) O(38) W(13) -159.4(9) . . .
O(38) W(20) O(4) W(4) 175.1(11) . . .
O(4) W(20) O(77) K(2) -25.1(4) . . 2_565
O(77) W(20) O(4) W(4) -104.1(10) . . .
O(78) W(20) O(4) W(4) 75.7(11) . . .
O(37) W(20) O(38) W(13) 35.8(9) . . .
O(38) W(20) O(37) W(12) -33.9(8) . . .
O(37) W(20) O(77) K(2) 145.7(4) . . 2_565
O(77) W(20) O(37) W(12) -113.8(8) . . .
O(78) W(20) O(37) W(12) 66.4(8) . . .
O(38) W(20) O(77) K(2) 57.6(4) . . 2_565
O(77) W(20) O(38) W(13) 118.5(9) . . .
O(78) W(20) O(38) W(13) -61.5(10) . . .
O(10) K(1) O(16) W(4) -7.4(4) 2_565 2_565 2_565
O(10) K(1) O(16) K(2) -123.8(5) 2_565 2_565 .
O(10) K(1) O(16) K(5) 140.1(5) 2_565 2_565 .
O(16) K(1) O(10) W(4) 6.8(4) 2_565 2_565 2_565
O(16) K(1) O(10) W(5) -154.1(6) 2_565 2_565 2_565
O(10) K(1) O(17) W(5) 9.7(4) 2_565 2_565 2_565
O(17) K(1) O(10) W(4) 152.1(6) 2_565 2_565 2_565
O(17) K(1) O(10) W(5) -8.8(4) 2_565 2_565 2_565
O(10) K(1) O(56) W(13) -57.6(7) 2_565 . .
O(10) K(1) O(56) W(18) 104.0(6) 2_565 . .
O(56) K(1) O(10) W(4) -65.1(8) . 2_565 2_565
O(56) K(1) O(10) W(5) 134.0(5) . 2_565 2_565
O(10) K(1) O(64) W(18) -149.6(5) 2_565 . .
O(10) K(1) O(64) K(5) 41.7(6) 2_565 . .
O(64) K(1) O(10) W(4) 3.7(7) . 2_565 2_565
O(64) K(1) O(10) W(5) -157.1(4) . 2_565 2_565
O(10) K(1) O(79) K(2) 93.4(4) 2_565 . .
O(79) K(1) O(10) W(4) -62.3(5) . 2_565 2_565
O(79) K(1) O(10) W(5) 136.8(5) . 2_565 2_565
O(10) K(1) O(80) K(7) -165.6(15) 2_565 . 1_455
O(80) K(1) O(10) W(4) -142.4(5) . 2_565 2_565
O(80) K(1) O(10) W(5) 56.7(5) . 2_565 2_565
O(81) K(1) O(10) W(4) 175.2(9) . 2_565 2_565
O(81) K(1) O(10) W(5) 14.3(13) . 2_565 2_565
O(10) K(1) O(82) K(5) -93.1(5) 2_565 . .
O(10) K(1) O(82) K(8) 176.1(5) 2_565 . .
O(82) K(1) O(10) W(4) 76.2(6) . 2_565 2_565
O(82) K(1) O(10) W(5) -84.6(6) . 2_565 2_565
O(16) K(1) O(17) W(5) 38.9(7) 2_565 2_565 2_565
O(17) K(1) O(16) W(4) -37.5(6) 2_565 2_565 2_565
O(17) K(1) O(16) K(2) -153.8(4) 2_565 2_565 .
O(17) K(1) O(16) K(5) 110.0(4) 2_565 2_565 .
O(16) K(1) O(56) W(13) -113.0(4) 2_565 . .
O(16) K(1) O(56) W(18) 48.6(5) 2_565 . .
O(56) K(1) O(16) W(4) 136.5(4) . 2_565 2_565
O(56) K(1) O(16) K(2) 20.2(4) . 2_565 .
O(56) K(1) O(16) K(5) -76.0(4) . 2_565 .
O(16) K(1) O(64) W(18) -152.3(7) 2_565 . .
O(16) K(1) O(64) K(5) 39.0(4) 2_565 . .
O(64) K(1) O(16) W(4) 169.7(6) . 2_565 2_565
O(64) K(1) O(16) K(2) 53.4(4) . 2_565 .
O(64) K(1) O(16) K(5) -42.8(4) . 2_565 .
O(16) K(1) O(79) K(2) 35.9(3) 2_565 . .
O(79) K(1) O(16) W(4) 83.8(5) . 2_565 2_565
O(79) K(1) O(16) K(2) -32.5(4) . 2_565 .
O(79) K(1) O(16) K(5) -128.7(4) . 2_565 .
O(16) K(1) O(80) K(7) 160.7(13) 2_565 . 1_455
O(80) K(1) O(16) W(4) 34.7(7) . 2_565 2_565
O(80) K(1) O(16) K(2) -81.6(5) . 2_565 .
O(80) K(1) O(16) K(5) -177.8(4) . 2_565 .
O(81) K(1) O(16) W(4) -171.6(11) . 2_565 2_565
O(81) K(1) O(16) K(2) 72.1(14) . 2_565 .
O(81) K(1) O(16) K(5) -24.0(14) . 2_565 .
O(16) K(1) O(82) K(5) -37.3(4) 2_565 . .
O(16) K(1) O(82) K(8) -128.0(5) 2_565 . .
O(82) K(1) O(16) W(4) -102.9(6) . 2_565 2_565
O(82) K(1) O(16) K(2) 140.8(5) . 2_565 .
O(82) K(1) O(16) K(5) 44.6(5) . 2_565 .
O(17) K(1) O(56) W(13) 56.7(9) 2_565 . .
O(17) K(1) O(56) W(18) -141.7(6) 2_565 . .
O(56) K(1) O(17) W(5) -130.9(6) . 2_565 2_565
O(17) K(1) O(64) W(18) 131.9(6) 2_565 . .
O(17) K(1) O(64) K(5) -36.8(9) 2_565 . .
O(64) K(1) O(17) W(5) 105.0(9) . 2_565 2_565
O(17) K(1) O(79) K(2) 129.0(4) 2_565 . .
O(79) K(1) O(17) W(5) -32.4(7) . 2_565 2_565
O(17) K(1) O(80) K(7) -108.3(15) 2_565 . 1_455
O(80) K(1) O(17) W(5) -88.9(6) . 2_565 2_565
O(81) K(1) O(17) W(5) -157.9(7) . 2_565 2_565
O(17) K(1) O(82) K(5) -151.9(6) 2_565 . .
O(17) K(1) O(82) K(8) 117.4(5) 2_565 . .
O(82) K(1) O(17) W(5) 100.7(7) . 2_565 2_565
O(56) K(1) O(64) W(18) -12.7(5) . . .
O(56) K(1) O(64) K(5) 178.6(6) . . .
O(64) K(1) O(56) W(13) -151.1(6) . . .
O(64) K(1) O(56) W(18) 10.5(3) . . .
O(56) K(1) O(79) K(2) -88.4(4) . . .
O(79) K(1) O(56) W(13) -60.6(5) . . .
O(79) K(1) O(56) W(18) 101.0(5) . . .
O(56) K(1) O(80) K(7) 49.6(15) . . 1_455
O(80) K(1) O(56) W(13) 18.9(5) . . .
O(80) K(1) O(56) W(18) -179.5(4) . . .
O(81) K(1) O(56) W(13) 88.7(7) . . .
O(81) K(1) O(56) W(18) -109.7(7) . . .
O(56) K(1) O(82) K(5) 60.4(7) . . .
O(56) K(1) O(82) K(8) -30.3(7) . . .
O(82) K(1) O(56) W(13) 170.9(6) . . .
O(82) K(1) O(56) W(18) -27.5(7) . . .
O(64) K(1) O(79) K(2) -32.6(3) . . .
O(79) K(1) O(64) W(18) -83.0(6) . . .
O(79) K(1) O(64) K(5) 108.2(4) . . .
O(64) K(1) O(80) K(7) 62.1(18) . . 1_455
O(80) K(1) O(64) W(18) -28.2(10) . . .
O(80) K(1) O(64) K(5) 163.1(5) . . .
O(81) K(1) O(64) W(18) 35.1(8) . . .
O(81) K(1) O(64) K(5) -133.6(6) . . .
O(64) K(1) O(82) K(5) 30.1(4) . . .
O(64) K(1) O(82) K(8) -60.6(5) . . .
O(82) K(1) O(64) W(18) 136.1(7) . . .
O(82) K(1) O(64) K(5) -32.6(5) . . .
O(79) K(1) O(80) K(7) 116.1(15) . . 1_455
O(80) K(1) O(79) K(2) -179.9(3) . . .
O(81) K(1) O(79) K(2) -118.0(5) . . .
O(79) K(1) O(82) K(5) -28.8(9) . . .
O(79) K(1) O(82) K(8) -119.6(6) . . .
O(82) K(1) O(79) K(2) 27.2(8) . . .
O(81) K(1) O(80) K(7) -8.4(14) . . 1_455
O(80) K(1) O(82) K(5) -165.5(5) . . .
O(80) K(1) O(82) K(8) 103.8(7) . . .
O(82) K(1) O(80) K(7) -94.0(15) . . 1_455
O(81) K(1) O(82) K(5) 120.2(5) . . .
O(81) K(1) O(82) K(8) 29.5(6) . . .
O(16) K(2) O(51) W(14) -57.6(12) 2_565 . .
O(16) K(2) O(51) K(7) 142.6(8) 2_565 . 2_665
O(51) K(2) O(16) W(4) -91.7(9) . 2_565 2_565
O(51) K(2) O(16) K(1) 13.1(10) . 2_565 .
O(51) K(2) O(16) K(5) 109.4(9) . 2_565 .
O(16) K(2) O(52) W(15) 77.0(10) 2_565 2_665 2_665
O(16) K(2) O(52) K(7) -152.1(5) 2_565 2_665 2_665
O(52) K(2) O(16) W(4) 68.9(8) 2_665 2_565 2_565
O(52) K(2) O(16) K(1) 173.7(5) 2_665 2_565 .
O(52) K(2) O(16) K(5) -90.0(6) 2_665 2_565 .
O(16) K(2) O(57) W(14) 150.7(4) 2_565 . .
O(16) K(2) O(57) W(18) -4.9(6) 2_565 . .
O(57) K(2) O(16) W(4) -140.9(4) . 2_565 2_565
O(57) K(2) O(16) K(1) -36.1(4) . 2_565 .
O(57) K(2) O(16) K(5) 60.2(4) . 2_565 .
O(16) K(2) O(77) W(20) -48.0(4) 2_565 2_565 2_565
O(16) K(2) O(77) Al(4) -48.0(4) 2_565 2_565 2_565
O(77) K(2) O(16) W(4) 17.2(5) 2_565 2_565 2_565
O(77) K(2) O(16) K(1) 122.0(3) 2_565 2_565 .
O(77) K(2) O(16) K(5) -141.8(3) 2_565 2_565 .
O(16) K(2) O(79) K(1) -37.7(3) 2_565 . .
O(79) K(2) O(16) W(4) -72.4(5) . 2_565 2_565
O(79) K(2) O(16) K(1) 32.4(3) . 2_565 .
O(79) K(2) O(16) K(5) 128.6(4) . 2_565 .
O(83) K(2) O(16) W(4) 158.2(5) . 2_565 2_565
O(83) K(2) O(16) K(1) -96.9(4) . 2_565 .
O(83) K(2) O(16) K(5) -0.7(5) . 2_565 .
O(16) K(2) O(84) K(5) 44.7(3) 2_565 . .
O(16) K(2) O(84) K(6) -89.2(8) 2_565 . .
O(84) K(2) O(16) W(4) 102.7(6) . 2_565 2_565
O(84) K(2) O(16) K(1) -152.5(6) . 2_565 .
O(84) K(2) O(16) K(5) -56.2(5) . 2_565 .
O(51) K(2) O(52) W(15) -112.3(8) . 2_665 2_665
O(51) K(2) O(52) K(7) 18.6(4) . 2_665 2_665
O(52) K(2) O(51) W(14) 136.9(6) 2_665 . .
O(52) K(2) O(51) K(7) -23.0(6) 2_665 . 2_665
O(51) K(2) O(57) W(14) -3.4(3) . . .
O(51) K(2) O(57) W(18) -159.1(6) . . .
O(57) K(2) O(51) W(14) 4.3(4) . . .
O(57) K(2) O(51) K(7) -155.5(7) . . 2_665
O(51) K(2) O(77) W(20) 105.8(4) . 2_565 2_565
O(51) K(2) O(77) Al(4) 105.8(4) . 2_565 2_565
O(77) K(2) O(51) W(14) -165.5(5) 2_565 . .
O(77) K(2) O(51) K(7) 34.7(6) 2_565 . 2_665
O(51) K(2) O(79) K(1) 133.4(4) . . .
O(79) K(2) O(51) W(14) -75.7(6) . . .
O(79) K(2) O(51) K(7) 124.5(7) . . 2_665
O(83) K(2) O(51) W(14) 62.8(6) . . .
O(83) K(2) O(51) K(7) -97.1(7) . . 2_665
O(51) K(2) O(84) K(5) -124.7(7) . . .
O(51) K(2) O(84) K(6) 101.5(9) . . .
O(84) K(2) O(51) W(14) 101.3(9) . . .
O(84) K(2) O(51) K(7) -58.6(11) . . 2_665
O(52) K(2) O(57) W(14) -51.2(5) 2_665 . .
O(52) K(2) O(57) W(18) 153.1(5) 2_665 . .
O(57) K(2) O(52) W(15) -73.5(9) . 2_665 2_665
O(57) K(2) O(52) K(7) 57.3(5) . 2_665 2_665
O(52) K(2) O(77) W(20) 171.2(5) 2_665 2_565 2_565
O(52) K(2) O(77) Al(4) 171.2(5) 2_665 2_565 2_565
O(77) K(2) O(52) W(15) 139.6(9) 2_565 2_665 2_665
O(77) K(2) O(52) K(7) -89.5(5) 2_565 2_665 2_665
O(52) K(2) O(79) K(1) -174.0(3) 2_665 . .
O(79) K(2) O(52) W(15) -168.5(7) . 2_665 2_665
O(79) K(2) O(52) K(7) -37.7(7) . 2_665 2_665
O(83) K(2) O(52) W(15) -33.3(8) . 2_665 2_665
O(83) K(2) O(52) K(7) 97.5(5) . 2_665 2_665
O(52) K(2) O(84) K(5) -159.4(5) 2_665 . .
O(52) K(2) O(84) K(6) 66.7(8) 2_665 . .
O(84) K(2) O(52) W(15) 45.6(9) . 2_665 2_665
O(84) K(2) O(52) K(7) 176.5(6) . 2_665 2_665
O(57) K(2) O(77) W(20) 90.0(6) . 2_565 2_565
O(57) K(2) O(77) Al(4) 90.0(6) . 2_565 2_565
O(77) K(2) O(57) W(14) 16.3(7) 2_565 . .
O(77) K(2) O(57) W(18) -139.3(5) 2_565 . .
O(57) K(2) O(79) K(1) 79.7(3) . . .
O(79) K(2) O(57) W(14) 87.9(4) . . .
O(79) K(2) O(57) W(18) -67.8(5) . . .
O(83) K(2) O(57) W(14) -98.8(5) . . .
O(83) K(2) O(57) W(18) 105.5(6) . . .
O(57) K(2) O(84) K(5) -55.2(5) . . .
O(57) K(2) O(84) K(6) 171.0(7) . . .
O(84) K(2) O(57) W(14) -136.4(5) . . .
O(84) K(2) O(57) W(18) 67.9(6) . . .
O(77) K(2) O(79) K(1) -130.1(3) 2_565 . .
O(79) K(2) O(77) W(20) 21.6(5) . 2_565 2_565
O(79) K(2) O(77) Al(4) 21.6(5) . 2_565 2_565
O(83) K(2) O(77) W(20) -179.9(4) . 2_565 2_565
O(83) K(2) O(77) Al(4) -179.9(4) . 2_565 2_565
O(77) K(2) O(84) K(5) 138.7(4) 2_565 . .
O(77) K(2) O(84) K(6) 4.8(8) 2_565 . .
O(84) K(2) O(77) W(20) -112.9(5) . 2_565 2_565
O(84) K(2) O(77) Al(4) -112.9(5) . 2_565 2_565
O(83) K(2) O(79) K(1) 72.1(7) . . .
O(79) K(2) O(84) K(5) 51.1(8) . . .
O(79) K(2) O(84) K(6) -82.8(11) . . .
O(84) K(2) O(79) K(1) -43.9(8) . . .
O(83) K(2) O(84) K(5) -86.4(5) . . .
O(83) K(2) O(84) K(6) 139.7(9) . . .
O(29) K(3) O(42) W(11) 65.9(5) 1_565 2_566 2_566
O(29) K(3) O(42) W(12) -133.5(4) 1_565 2_566 2_566
O(42) K(3) O(29) W(8) 118.3(10) 2_566 1_565 1_565
O(29) K(3) O(48) W(11) -114.3(5) 1_565 2_566 2_566
O(48) K(3) O(29) W(8) 169.3(11) 2_566 1_565 1_565
O(29) K(3) O(49) W(12) 86.9(6) 1_565 2_566 2_566
O(49) K(3) O(29) W(8) 56.5(12) 2_566 1_565 1_565
O(29) K(3) O(63) W(17) 120.3(9) 1_565 . .
O(63) K(3) O(29) W(8) -114.8(10) . 1_565 1_565
O(85) K(3) O(29) W(8) 66.9(10) . 1_565 1_565
O(86) K(3) O(29) W(8) -67.4(15) . 1_565 1_565
O(29) K(3) O(87) Na(1) 132.4(7) 1_565 . .
O(87) K(3) O(29) W(8) -39.8(10) . 1_565 1_565
O(42) K(3) O(48) W(11) 4.2(4) 2_566 2_566 2_566
O(48) K(3) O(42) W(11) -3.7(3) 2_566 2_566 2_566
O(48) K(3) O(42) W(12) 156.8(6) 2_566 2_566 2_566
O(42) K(3) O(49) W(12) 1.7(4) 2_566 2_566 2_566
O(49) K(3) O(42) W(11) -162.1(6) 2_566 2_566 2_566
O(49) K(3) O(42) W(12) -1.5(4) 2_566 2_566 2_566
O(42) K(3) O(63) W(17) -129.8(8) 2_566 . .
O(63) K(3) O(42) W(11) -29.5(5) . 2_566 2_566
O(63) K(3) O(42) W(12) 131.0(4) . 2_566 2_566
O(85) K(3) O(42) W(11) 118.6(4) . 2_566 2_566
O(85) K(3) O(42) W(12) -80.8(5) . 2_566 2_566
O(86) K(3) O(42) W(11) -110.8(5) . 2_566 2_566
O(86) K(3) O(42) W(12) 49.8(6) . 2_566 2_566
O(42) K(3) O(87) Na(1) 27.0(13) 2_566 . .
O(87) K(3) O(42) W(11) 164.2(8) . 2_566 2_566
O(87) K(3) O(42) W(12) -35.3(12) . 2_566 2_566
O(48) K(3) O(49) W(12) -17.0(6) 2_566 2_566 2_566
O(49) K(3) O(48) W(11) 23.0(6) 2_566 2_566 2_566
O(48) K(3) O(63) W(17) -151.7(9) 2_566 . .
O(63) K(3) O(48) W(11) 163.2(5) . 2_566 2_566
O(85) K(3) O(48) W(11) -47.3(5) . 2_566 2_566
O(86) K(3) O(48) W(11) 95.9(6) . 2_566 2_566
O(48) K(3) O(87) Na(1) -170.4(5) 2_566 . .
O(87) K(3) O(48) W(11) -168.3(5) . 2_566 2_566
O(49) K(3) O(63) W(17) -49.8(12) 2_566 . .
O(63) K(3) O(49) W(12) -107.2(6) . 2_566 2_566
O(85) K(3) O(49) W(12) 76.5(5) . 2_566 2_566
O(86) K(3) O(49) W(12) -123.2(7) . 2_566 2_566
O(49) K(3) O(87) Na(1) -1.5(7) 2_566 . .
O(87) K(3) O(49) W(12) 169.7(5) . 2_566 2_566
O(85) K(3) O(63) W(17) 123.5(8) . . .
O(86) K(3) O(63) W(17) -34.4(9) . . .
O(63) K(3) O(87) Na(1) -141.6(7) . . .
O(87) K(3) O(63) W(17) 45.0(9) . . .
O(85) K(3) O(87) Na(1) 68.3(6) . . .
O(86) K(3) O(87) Na(1) -63.2(7) . . .
O(13) K(4) O(41) W(10) 64.4(6) 1_565 2_666 2_666
O(13) K(4) O(41) W(11) -93.6(4) 1_565 2_666 2_666
O(41) K(4) O(13) W(1) -135.0(5) 2_666 1_565 1_565
O(13) K(4) O(90) Na(1) -65.2(8) 1_565 . .
O(90) K(4) O(13) W(1) -14.4(10) . 1_565 1_565
O(13) K(4) O(91) Na(1) -173.2(5) 1_565 . .
O(91) K(4) O(13) W(1) -50.1(5) . 1_565 1_565
O(92) K(4) O(13) W(1) 126.9(9) . 1_565 1_565
O(93) K(4) O(13) W(1) 90.3(7) . 1_565 1_565
O(41) K(4) O(90) Na(1) 42.4(6) 2_666 . .
O(90) K(4) O(41) W(10) -79.8(7) . 2_666 2_666
O(90) K(4) O(41) W(11) 122.2(5) . 2_666 2_666
O(41) K(4) O(91) Na(1) -94.8(4) 2_666 . .
O(91) K(4) O(41) W(10) -14.8(7) . 2_666 2_666
O(91) K(4) O(41) W(11) -172.8(5) . 2_666 2_666
O(92) K(4) O(41) W(10) -167.0(8) . 2_666 2_666
O(92) K(4) O(41) W(11) 35.0(8) . 2_666 2_666
O(93) K(4) O(41) W(10) 123.2(8) . 2_666 2_666
O(93) K(4) O(41) W(11) -34.8(8) . 2_666 2_666
O(90) K(4) O(91) Na(1) 28.3(4) . . .
O(91) K(4) O(90) Na(1) -28.4(4) . . .
O(92) K(4) O(90) Na(1) 143.8(6) . . .
O(93) K(4) O(90) Na(1) -157.2(6) . . .
O(92) K(4) O(91) Na(1) 11.8(15) . . .
O(93) K(4) O(91) Na(1) 131.2(10) . . .
O(16) K(5) O(30) W(9) 161.8(9) 2_565 1_565 1_565
O(30) K(5) O(16) W(4) 59.4(12) 1_565 2_565 2_565
O(30) K(5) O(16) K(1) -57.3(6) 1_565 2_565 .
O(30) K(5) O(16) K(2) -154.3(5) 1_565 2_565 .
O(16) K(5) O(64) W(18) 153.7(12) 2_565 . .
O(16) K(5) O(64) K(1) -45.2(4) 2_565 . .
O(64) K(5) O(16) W(4) 155.5(9) . 2_565 2_565
O(64) K(5) O(16) K(1) 38.8(3) . 2_565 .
O(64) K(5) O(16) K(2) -58.2(3) . 2_565 .
O(16) K(5) O(82) K(1) 44.1(5) 2_565 . .
O(16) K(5) O(82) K(8) 131.7(7) 2_565 . .
O(82) K(5) O(16) W(4) 77.6(9) . 2_565 2_565
O(82) K(5) O(16) K(1) -39.1(4) . 2_565 .
O(82) K(5) O(16) K(2) -136.1(4) . 2_565 .
O(16) K(5) O(84) K(2) -50.5(4) 2_565 . .
O(16) K(5) O(84) K(6) 88.4(9) 2_565 . .
O(84) K(5) O(16) W(4) -96.6(9) . 2_565 2_565
O(84) K(5) O(16) K(1) 146.7(4) . 2_565 .
O(84) K(5) O(16) K(2) 49.6(3) . 2_565 .
O(16) K(5) O(94) K(9) 116.0(11) 2_565 . .
O(94) K(5) O(16) W(4) 177.1(10) . 2_565 2_565
O(94) K(5) O(16) K(1) 60.4(11) . 2_565 .
O(94) K(5) O(16) K(2) -36.7(11) . 2_565 .
O(95) K(5) O(16) W(4) -70.8(12) . 2_565 2_565
O(95) K(5) O(16) K(1) 172.5(7) . 2_565 .
O(95) K(5) O(16) K(2) 75.4(8) . 2_565 .
O(30) K(5) O(64) W(18) -76.8(12) 1_565 . .
O(30) K(5) O(64) K(1) 84.3(6) 1_565 . .
O(64) K(5) O(30) W(9) 83.6(12) . 1_565 1_565
O(30) K(5) O(82) K(1) -150.7(6) 1_565 . .
O(30) K(5) O(82) K(8) -63.2(6) 1_565 . .
O(82) K(5) O(30) W(9) 142.7(12) . 1_565 1_565
O(30) K(5) O(84) K(2) 174.1(12) 1_565 . .
O(30) K(5) O(84) K(6) -46.9(19) 1_565 . .
O(84) K(5) O(30) W(9) -76.6(16) . 1_565 1_565
O(30) K(5) O(94) K(9) -106.8(10) 1_565 . .
O(94) K(5) O(30) W(9) 19.9(12) . 1_565 1_565
O(95) K(5) O(30) W(9) -63.8(13) . 1_565 1_565
O(64) K(5) O(82) K(1) -29.5(4) . . .
O(64) K(5) O(82) K(8) 58.1(6) . . .
O(82) K(5) O(64) W(18) -130.9(13) . . .
O(82) K(5) O(64) K(1) 30.2(6) . . .
O(64) K(5) O(84) K(2) 12.9(5) . . .
O(64) K(5) O(84) K(6) 151.9(9) . . .
O(84) K(5) O(64) W(18) 94.8(12) . . .
O(84) K(5) O(64) K(1) -104.1(5) . . .
O(64) K(5) O(94) K(9) 137.2(11) . . .
O(94) K(5) O(64) W(18) -11.2(13) . . .
O(94) K(5) O(64) K(1) 149.9(7) . . .
O(95) K(5) O(64) W(18) 52(2) . . .
O(95) K(5) O(64) K(1) -146.9(13) . . .
O(82) K(5) O(84) K(2) -58.1(8) . . .
O(82) K(5) O(84) K(6) 80.9(12) . . .
O(84) K(5) O(82) K(1) 51.3(8) . . .
O(84) K(5) O(82) K(8) 138.8(8) . . .
O(82) K(5) O(94) K(9) -160.6(9) . . .
O(94) K(5) O(82) K(1) -91.0(9) . . .
O(94) K(5) O(82) K(8) -3.5(11) . . .
O(95) K(5) O(82) K(1) 147(2) . . .
O(95) K(5) O(82) K(8) -126(2) . . .
O(84) K(5) O(94) K(9) 46.9(12) . . .
O(94) K(5) O(84) K(2) 85.1(8) . . .
O(94) K(5) O(84) K(6) -135.9(10) . . .
O(95) K(5) O(84) K(2) 158.6(9) . . .
O(95) K(5) O(84) K(6) -62.4(11) . . .
O(95) K(5) O(94) K(9) -5.3(12) . . .
O(9) K(6) O(15) W(3) 2.3(5) 2_565 2_565 2_565
O(15) K(6) O(9) W(3) -1.9(4) 2_565 2_565 2_565
O(15) K(6) O(9) W(4) 170.8(11) 2_565 2_565 2_565
O(9) K(6) O(72) Al(1) 95.0(12) 2_565 2_665 2_665
O(72) K(6) O(9) W(3) -80.1(11) 2_665 2_565 2_565
O(72) K(6) O(9) W(4) 92.6(15) 2_665 2_565 2_565
O(9) K(6) O(84) K(2) 52.1(8) 2_565 . .
O(9) K(6) O(84) K(5) -67.6(9) 2_565 . .
O(84) K(6) O(9) W(3) -159.7(7) . 2_565 2_565
O(84) K(6) O(9) W(4) 13.0(11) . 2_565 2_565
O(96) K(6) O(9) W(3) 109.6(7) . 2_565 2_565
O(96) K(6) O(9) W(4) -77.7(11) . 2_565 2_565
O(15) K(6) O(72) Al(1) 34.6(12) 2_565 2_665 2_665
O(72) K(6) O(15) W(3) 149.6(6) 2_665 2_565 2_565
O(15) K(6) O(84) K(2) 31.9(12) 2_565 . .
O(15) K(6) O(84) K(5) -87.8(12) 2_565 . .
O(84) K(6) O(15) W(3) 26.6(10) . 2_565 2_565
O(96) K(6) O(15) W(3) -48.9(8) . 2_565 2_565
O(72) K(6) O(84) K(2) -98.3(9) 2_665 . .
O(72) K(6) O(84) K(5) 142.0(9) 2_665 . .
O(84) K(6) O(72) Al(1) 166.7(8) . 2_665 2_665
O(96) K(6) O(72) Al(1) -102.6(16) . 2_665 2_665
O(96) K(6) O(84) K(2) 109.8(10) . . .
O(96) K(6) O(84) K(5) -9.9(11) . . .
O(51) K(7) O(52) W(15) -133.8(6) 2_665 . .
O(51) K(7) O(52) K(2) 19.9(5) 2_665 . 2_665
O(52) K(7) O(51) W(14) 136.3(9) . 2_665 2_665
O(52) K(7) O(51) K(2) -20.0(5) . 2_665 2_665
O(51) K(7) O(58) W(15) 21.3(7) 2_665 . .
O(51) K(7) O(58) W(16) -174.9(5) 2_665 . .
O(58) K(7) O(51) W(14) 108.2(8) . 2_665 2_665
O(58) K(7) O(51) K(2) -48.1(7) . 2_665 2_665
O(51) K(7) O(62) W(16) -34(3) 2_665 . .
O(62) K(7) O(51) W(14) 128(2) . 2_665 2_665
O(62) K(7) O(51) K(2) -28(3) . 2_665 2_665
O(51) K(7) O(80) K(1) -124.6(14) 2_665 1_655 1_655
O(80) K(7) O(51) W(14) -66.0(9) 1_655 2_665 2_665
O(80) K(7) O(51) K(2) 137.7(5) 1_655 2_665 2_665
O(97) K(7) O(51) W(14) -168.3(11) . 2_665 2_665
O(97) K(7) O(51) K(2) 35.4(11) . 2_665 2_665
O(51) K(7) O(98) K(9) 80.6(13) 2_665 . .
O(98) K(7) O(51) W(14) -67.1(15) . 2_665 2_665
O(98) K(7) O(51) K(2) 136.6(10) . 2_665 2_665
O(52) K(7) O(58) W(15) -11.1(4) . . .
O(52) K(7) O(58) W(16) 152.6(5) . . .
O(58) K(7) O(52) W(15) 12.4(4) . . .
O(58) K(7) O(52) K(2) 166.1(5) . . 2_665
O(52) K(7) O(62) W(16) -41.8(6) . . .
O(62) K(7) O(52) W(15) 44.2(7) . . .
O(62) K(7) O(52) K(2) -162.1(5) . . 2_665
O(52) K(7) O(80) K(1) -96.7(18) . 1_655 1_655
O(80) K(7) O(52) W(15) -163.4(8) 1_655 . .
O(80) K(7) O(52) K(2) -9.7(10) 1_655 . 2_665
O(97) K(7) O(52) W(15) 114.4(9) . . .
O(97) K(7) O(52) K(2) -91.8(8) . . 2_665
O(52) K(7) O(98) K(9) -156.8(19) . . .
O(98) K(7) O(52) W(15) 91(2) . . .
O(98) K(7) O(52) K(2) -116(2) . . 2_665
O(58) K(7) O(62) W(16) -11.9(3) . . .
O(62) K(7) O(58) W(15) -153.0(5) . . .
O(62) K(7) O(58) W(16) 10.8(3) . . .
O(97) K(7) O(58) W(15) -71.8(10) . . .
O(97) K(7) O(58) W(16) 92.0(10) . . .
O(58) K(7) O(98) K(9) -94.5(10) . . .
O(98) K(7) O(58) W(15) -162.7(8) . . .
O(98) K(7) O(58) W(16) 1.1(10) . . .
O(62) K(7) O(80) K(1) 51.5(17) . 1_655 1_655
O(80) K(7) O(62) W(16) 161.4(6) 1_655 . .
O(97) K(7) O(62) W(16) -99.8(10) . . .
O(62) K(7) O(98) K(9) -103.6(10) . . .
O(98) K(7) O(62) W(16) 158.6(8) . . .
O(97) K(7) O(80) K(1) -33(2) . 1_655 1_655
O(80) K(7) O(98) K(9) 79.3(8) 1_655 . .
O(98) K(7) O(80) K(1) 54.4(16) . 1_655 1_655
O(97) K(7) O(98) K(9) -177.8(11) . . .
O(26) K(8) O(60) W(17) 67.8(10) 1_565 . .
O(26) K(8) O(60) W(18) -96.7(9) 1_565 . .
O(60) K(8) O(26) W(8) -68.2(10) . 1_565 1_565
O(60) K(8) O(26) W(9) 96.6(8) . 1_565 1_565
O(26) K(8) O(82) K(1) 165.3(5) 1_565 . .
O(26) K(8) O(82) K(5) 72.0(7) 1_565 . .
O(82) K(8) O(26) W(8) 165.8(5) . 1_565 1_565
O(82) K(8) O(26) W(9) -29.4(7) . 1_565 1_565
O(60) K(8) O(82) K(1) 28.6(7) . . .
O(60) K(8) O(82) K(5) -64.7(8) . . .
O(82) K(8) O(60) W(17) -169.2(7) . . .
O(82) K(8) O(60) W(18) 26.3(10) . . .
O(17) K(9) O(75) W(19) -7.5(7) 2_665 2_665 2_665
O(17) K(9) O(75) Al(3) -7.5(7) 2_665 2_665 2_665
O(75) K(9) O(17) W(5) 29.1(6) 2_665 2_665 2_665
O(17) K(9) O(94) K(5) 101(3) 2_665 . .
O(94) K(9) O(17) W(5) -122(3) . 2_665 2_665
O(17) K(9) O(98) K(7) -118.0(9) 2_665 . .
O(98) K(9) O(17) W(5) 142.2(10) . 2_665 2_665
O(99) K(9) O(17) W(5) -83.3(9) . 2_665 2_665
O(75) K(9) O(94) K(5) -50.8(9) 2_665 . .
O(94) K(9) O(75) W(19) 165.7(6) . 2_665 2_665
O(94) K(9) O(75) Al(3) 165.7(6) . 2_665 2_665
O(75) K(9) O(98) K(7) -18.6(12) 2_665 . .
O(98) K(9) O(75) W(19) -93.6(11) . 2_665 2_665
O(98) K(9) O(75) Al(3) -93.6(11) . 2_665 2_665
O(99) K(9) O(75) W(19) 75.7(11) . 2_665 2_665
O(99) K(9) O(75) Al(3) 75.7(11) . 2_665 2_665
O(94) K(9) O(98) K(7) 76.5(12) . . .
O(98) K(9) O(94) K(5) -165.4(13) . . .
O(99) K(9) O(94) K(5) 63.2(12) . . .
O(99) K(9) O(98) K(7) 174.4(12) . . .
O(31) P(1) O(32) W(3) -55.2(10) . . .
O(31) P(1) O(32) W(4) 176.8(6) . . .
O(32) P(1) O(31) W(1) -176.7(6) . . .
O(32) P(1) O(31) W(2) 54.1(9) . . .
O(31) P(1) O(33) W(6) 53.1(10) . . .
O(33) P(1) O(31) W(1) -53.6(9) . . .
O(33) P(1) O(31) W(2) 177.2(6) . . .
O(31) P(1) O(34) W(7) -61.2(7) . . .
O(31) P(1) O(34) W(8) 58.7(7) . . .
O(31) P(1) O(34) W(9) 179.3(5) . . .
O(34) P(1) O(31) W(1) 65.4(8) . . .
O(34) P(1) O(31) W(2) -63.8(8) . . .
O(32) P(1) O(33) W(6) 176.8(8) . . .
O(33) P(1) O(32) W(3) -179.5(8) . . .
O(33) P(1) O(32) W(4) 52.5(10) . . .
O(32) P(1) O(34) W(7) 178.7(5) . . .
O(32) P(1) O(34) W(8) -61.4(7) . . .
O(32) P(1) O(34) W(9) 59.2(7) . . .
O(34) P(1) O(32) W(3) 63.4(9) . . .
O(34) P(1) O(32) W(4) -64.5(8) . . .
O(33) P(1) O(34) W(7) 60.4(6) . . .
O(33) P(1) O(34) W(8) -179.7(5) . . .
O(33) P(1) O(34) W(9) -59.2(7) . . .
O(34) P(1) O(33) W(6) -66.5(10) . . .
O(65) P(2) O(66) W(12) 53.0(8) . . .
O(65) P(2) O(66) W(13) -176.7(6) . . .
O(66) P(2) O(65) W(10) 177.8(6) . . .
O(66) P(2) O(65) W(11) -52.1(10) . . .
O(65) P(2) O(67) W(14) 176.8(7) . . .
O(65) P(2) O(67) W(15) -54.5(8) . . .
O(67) P(2) O(65) W(10) 53.6(10) . . .
O(67) P(2) O(65) W(11) -176.3(7) . . .
O(65) P(2) O(68) W(16) 59.6(7) . . .
O(65) P(2) O(68) W(17) -59.4(7) . . .
O(65) P(2) O(68) W(18) -179.9(4) . . .
O(68) P(2) O(65) W(10) -64.9(8) . . .
O(68) P(2) O(65) W(11) 65.2(9) . . .
O(66) P(2) O(67) W(14) 52.3(9) . . .
O(66) P(2) O(67) W(15) -179.0(5) . . .
O(67) P(2) O(66) W(12) 177.6(5) . . .
O(67) P(2) O(66) W(13) -52.1(8) . . .
O(66) P(2) O(68) W(16) 179.7(4) . . .
O(66) P(2) O(68) W(17) 60.7(7) . . .
O(66) P(2) O(68) W(18) -59.8(7) . . .
O(68) P(2) O(66) W(12) -65.4(6) . . .
O(68) P(2) O(66) W(13) 64.9(8) . . .
O(67) P(2) O(68) W(16) -61.3(7) . . .
O(67) P(2) O(68) W(17) 179.7(5) . . .
O(67) P(2) O(68) W(18) 59.2(7) . . .
O(68) P(2) O(67) W(14) -64.1(9) . . .
O(68) P(2) O(67) W(15) 64.6(7) . . .
O(1) Al(1) O(69) Al(2) -94.3(5) . . .
O(69) Al(1) O(1) W(1) 135(2) . . .
O(1) Al(1) O(70) Al(2) 92.6(5) . . .
O(70) Al(1) O(1) W(1) 54(2) . . .
O(71) Al(1) O(1) W(1) -131(2) . . .
O(1) Al(1) O(72) K(6) -67.4(9) . . 2_665
O(72) Al(1) O(1) W(1) -42(2) . . .
O(35) Al(1) O(69) Al(2) 93.0(5) . . .
O(69) Al(1) O(35) W(10) -139(2) . . .
O(35) Al(1) O(70) Al(2) -88.3(5) . . .
O(70) Al(1) O(35) W(10) -59(2) . . .
O(71) Al(1) O(35) W(10) 127(2) . . .
O(35) Al(1) O(72) K(6) 105.1(9) . . 2_665
O(72) Al(1) O(35) W(10) 37(2) . . .
O(69) Al(1) O(70) Al(2) 1.8(5) . . .
O(70) Al(1) O(69) Al(2) -1.7(5) . . .
O(71) Al(1) O(69) Al(2) 179.5(5) . . .
O(70) Al(1) O(72) K(6) -160.1(9) . . 2_665
O(72) Al(1) O(70) Al(2) -177.8(5) . . .
O(71) Al(1) O(72) K(6) 18.7(9) . . 2_665
O(2) Al(2) O(69) Al(1) 94.0(5) . . .
O(69) Al(2) O(2) W(2) -134.1(19) . . .
O(2) Al(2) O(70) Al(1) -92.1(5) . . .
O(70) Al(2) O(2) W(2) -53.2(19) . . .
O(73) Al(2) O(2) W(2) 132.7(19) . . .
O(74) Al(2) O(2) W(2) 42.2(19) . . .
O(36) Al(2) O(69) Al(1) -91.6(5) . . .
O(69) Al(2) O(36) W(11) 132(2) . . .
O(36) Al(2) O(70) Al(1) 91.0(5) . . .
O(70) Al(2) O(36) W(11) 51(2) . . .
O(73) Al(2) O(36) W(11) -135(2) . . .
O(74) Al(2) O(36) W(11) -44(2) . . .
O(69) Al(2) O(70) Al(1) -1.8(5) . . .
O(70) Al(2) O(69) Al(1) 1.7(5) . . .
O(73) Al(2) O(69) Al(1) -178.0(5) . . .
O(74) Al(2) O(70) Al(1) -179.8(4) . . .
O(5) Al(3) O(6) W(6) -31.1(9) . . .
O(6) Al(3) O(5) W(5) 32.9(9) . . .
O(5) Al(3) O(39) W(14) 169.0(10) . . .
O(39) Al(3) O(5) W(5) -162.0(10) . . .
O(5) Al(3) O(40) W(15) 82.9(16) . . .
O(40) Al(3) O(5) W(5) 140.6(10) . . .
O(5) Al(3) O(75) K(9) -10.8(5) . . 2_665
O(75) Al(3) O(5) W(5) 115.6(9) . . .
O(76) Al(3) O(5) W(5) -63.4(10) . . .
O(6) Al(3) O(39) W(14) -129.7(16) . . .
O(39) Al(3) O(6) W(6) -91.6(18) . . .
O(6) Al(3) O(40) W(15) -170.8(8) . . .
O(40) Al(3) O(6) W(6) 167.7(9) . . .
O(6) Al(3) O(75) K(9) 79.4(6) . . 2_665
O(75) Al(3) O(6) W(6) -111.2(9) . . .
O(76) Al(3) O(6) W(6) 68.9(10) . . .
O(39) Al(3) O(40) W(15) 26.0(9) . . .
O(40) Al(3) O(39) W(14) -27.5(10) . . .
O(39) Al(3) O(75) K(9) -94.9(6) . . 2_665
O(75) Al(3) O(39) W(14) -110.1(10) . . .
O(76) Al(3) O(39) W(14) 69.9(11) . . .
O(40) Al(3) O(75) K(9) 177.4(6) . . 2_665
O(75) Al(3) O(40) W(15) 107.6(9) . . .
O(76) Al(3) O(40) W(15) -73.4(9) . . .
O(3) Al(4) O(4) W(4) -22.8(10) . . .
O(4) Al(4) O(3) W(3) 23.4(9) . . .
O(3) Al(4) O(37) W(12) 166.3(8) . . .
O(37) Al(4) O(3) W(3) -175.0(9) . . .
O(3) Al(4) O(38) W(13) 139.8(12) . . .
O(38) Al(4) O(3) W(3) 83.1(15) . . .
O(3) Al(4) O(77) K(2) -115.0(5) . . 2_565
O(77) Al(4) O(3) W(3) 104.2(10) . . .
O(78) Al(4) O(3) W(3) -75.8(10) . . .
O(4) Al(4) O(37) W(12) -85.3(17) . . .
O(37) Al(4) O(4) W(4) -132.7(11) . . .
O(4) Al(4) O(38) W(13) -159.4(9) . . .
O(38) Al(4) O(4) W(4) 175.1(11) . . .
O(4) Al(4) O(77) K(2) -25.1(4) . . 2_565
O(77) Al(4) O(4) W(4) -104.1(10) . . .
O(78) Al(4) O(4) W(4) 75.7(11) . . .
O(37) Al(4) O(38) W(13) 35.8(9) . . .
O(38) Al(4) O(37) W(12) -33.9(8) . . .
O(37) Al(4) O(77) K(2) 145.7(4) . . 2_565
O(77) Al(4) O(37) W(12) -113.8(8) . . .
O(78) Al(4) O(37) W(12) 66.4(8) . . .
O(38) Al(4) O(77) K(2) 57.6(4) . . 2_565
O(77) Al(4) O(38) W(13) 118.5(9) . . .
O(78) Al(4) O(38) W(13) -61.5(10) . . .
Na(1) Na(1) O(87) K(3) 95.1(7) 2_666 . .
O(87) Na(1) Na(1) O(88) 170.3(8) . 2_666 2_666
O(87) Na(1) Na(1) O(89) 69.8(7) . 2_666 2_666
O(87) Na(1) Na(1) O(90) -92.8(8) . 2_666 2_666
O(87) Na(1) Na(1) O(91) -6.3(13) . 2_666 2_666
O(87) Na(1) Na(1) O(88) -9.7(7) . 2_666 .
O(88) Na(1) Na(1) O(87) -170.3(8) . 2_666 2_666
O(88) Na(1) Na(1) O(89) 79.4(7) . 2_666 2_666
O(88) Na(1) Na(1) O(90) -83.2(7) . 2_666 2_666
O(88) Na(1) Na(1) O(91) 3.4(10) . 2_666 2_666
O(88) Na(1) Na(1) O(87) 9.7(7) 2_666 2_666 2_666
O(88) Na(1) Na(1) O(89) -100.6(7) 2_666 2_666 2_666
O(88) Na(1) Na(1) O(90) 96.8(8) 2_666 2_666 2_666
O(88) Na(1) Na(1) O(91) -176.6(11) 2_666 2_666 2_666
O(89) Na(1) Na(1) O(87) -69.8(7) . 2_666 2_666
O(89) Na(1) Na(1) O(88) -79.4(7) . 2_666 2_666
O(89) Na(1) Na(1) O(90) 17.4(7) . 2_666 2_666
O(89) Na(1) Na(1) O(91) 104.0(11) . 2_666 2_666
O(89) Na(1) Na(1) O(88) 100.6(7) . 2_666 .
Na(1) Na(1) O(90) K(4) -113.2(4) 2_666 . .
O(90) Na(1) Na(1) O(87) 92.8(8) . 2_666 2_666
O(90) Na(1) Na(1) O(88) 83.2(7) . 2_666 2_666
O(90) Na(1) Na(1) O(89) -17.4(7) . 2_666 2_666
O(90) Na(1) Na(1) O(91) -93.4(11) . 2_666 2_666
O(90) Na(1) Na(1) O(88) -96.8(8) . 2_666 .
Na(1) Na(1) O(91) K(4) 50.5(10) 2_666 . .
O(91) Na(1) Na(1) O(87) 6.3(13) . 2_666 2_666
O(91) Na(1) Na(1) O(88) -3.4(10) . 2_666 2_666
O(91) Na(1) Na(1) O(89) -104.0(11) . 2_666 2_666
O(91) Na(1) Na(1) O(90) 93.4(11) . 2_666 2_666
O(91) Na(1) Na(1) O(88) 176.6(11) . 2_666 .
O(88) Na(1) O(87) K(3) 87.8(6) . . .
O(89) Na(1) O(87) K(3) -3.8(9) . . .
O(87) Na(1) O(90) K(4) 117.6(5) . . .
O(90) Na(1) O(87) K(3) 178.1(6) . . .
O(87) Na(1) O(91) K(4) -124.6(5) . . .
O(91) Na(1) O(87) K(3) -88.2(6) . . .
O(89) Na(1) O(88) Na(1) -79.0(5) . . 2_666
O(88) Na(1) O(90) K(4) -160.6(5) . . .
O(90) Na(1) O(88) Na(1) 80.5(6) . . 2_666
O(88) Na(1) O(91) K(4) -138(2) . . .
O(91) Na(1) O(88) Na(1) -174(2) . . 2_666
O(89) Na(1) O(88) Na(1) 93.1(6) . 2_666 2_666
O(88) Na(1) O(90) K(4) -64.6(5) 2_666 . .
O(90) Na(1) O(88) Na(1) -89.5(6) . 2_666 2_666
O(88) Na(1) O(91) K(4) 47.9(5) 2_666 . .
O(91) Na(1) O(88) Na(1) 178.2(5) . 2_666 2_666
O(89) Na(1) O(90) K(4) -57(2) . . .
O(89) Na(1) O(91) K(4) 125.8(5) . . .
O(90) Na(1) O(91) K(4) -33.1(6) . . .
O(91) Na(1) O(90) K(4) 35.3(6) . . .
